data_7059852
loop_
_publ_author_name
'Petrus, Rafa\/l'
'Utko, J\'ozef'
'Sobota, Piotr'

_publ_section_title
;
 Structural analysis and catalytic activity of tetranuclear metal
 carboxylate clusters with a [KZn3(\m3-OH)(OOCCPh3)6] or
 [Zn4(\m4-O)(OOCCPh3)6] central motif
;
_journal_issue 32
_journal_name_full 'New Journal of Chemistry'
_journal_page_first 13771
_journal_page_last 13780
_journal_paper_doi 10.1039/D0NJ02540B
_journal_volume 44
_journal_year 2020
_chemical_formula_moiety ' C122 H94 K N O13 Zn3, 0.2(C6 H14), 4(C2 H3 N) '
_chemical_formula_sum 'C131.2 H108.8 K N5 O13 Zn3'
_chemical_formula_weight 2198.64
_space_group_crystal_system triclinic
_space_group_IT_number 2
_space_group_name_Hall '-P 1'
_space_group_name_H-M_alt 'P -1'
_atom_sites_solution_hydrogens mixed
_audit_creation_method SHELXL-2014/7
_audit_update_record
;
2020-04-14 deposited with the CCDC.	2020-07-30 downloaded from the CCDC.
;
_cell_angle_alpha 74.68(3)
_cell_angle_beta 84.79(3)
_cell_angle_gamma 66.28(3)
_cell_formula_units_Z 2
_cell_length_a 14.302(4)
_cell_length_b 15.362(5)
_cell_length_c 27.872(9)
_cell_measurement_reflns_used 43615
_cell_measurement_temperature 100(2)
_cell_measurement_theta_max 36.8013
_cell_measurement_theta_min 2.8888
_cell_volume 5406(3)
_computing_cell_refinement 'CrysAlis PRO (Agilent, 2011)'
_computing_data_collection 'CrysAlis PRO (Agilent, 2011)'
_computing_data_reduction 'CrysAlis PRO (Agilent, 2011)'
_computing_molecular_graphics 'DIAMOND  (Brandenburg, 2007)'
_computing_publication_material 'SHELXL-2014/7 (Sheldrick, 2014)'
_computing_structure_refinement 'SHELXL-2014/7 (Sheldrick, 2014)'
_computing_structure_solution 'SHELXS-2014/7 (Sheldrick, 2014)'
_diffrn_ambient_temperature 100(2)
_diffrn_measured_fraction_theta_full 0.998
_diffrn_measured_fraction_theta_max 0.877
_diffrn_measurement_device_type 'KUMA KM4 CCD \k-geometry diffractometer'
_diffrn_measurement_method \w
_diffrn_radiation_type MoK\a
_diffrn_radiation_wavelength 0.71073
_diffrn_reflns_av_R_equivalents 0.0282
_diffrn_reflns_av_unetI/netI 0.0327
_diffrn_reflns_Laue_measured_fraction_full 0.998
_diffrn_reflns_Laue_measured_fraction_max 0.877
_diffrn_reflns_limit_h_max 20
_diffrn_reflns_limit_h_min -18
_diffrn_reflns_limit_k_max 21
_diffrn_reflns_limit_k_min -16
_diffrn_reflns_limit_l_max 36
_diffrn_reflns_limit_l_min -36
_diffrn_reflns_number 60695
_diffrn_reflns_point_group_measured_fraction_full 0.998
_diffrn_reflns_point_group_measured_fraction_max 0.877
_diffrn_reflns_theta_full 25.500
_diffrn_reflns_theta_max 30.067
_diffrn_reflns_theta_min 2.889
_diffrn_source 'fine-focus sealed tube'
_exptl_absorpt_coefficient_mu 0.767
_exptl_absorpt_correction_T_max 0.799
_exptl_absorpt_correction_T_min 0.698
_exptl_absorpt_correction_type analytical
_exptl_absorpt_process_details
;
CrysAlisPro, Agilent Technologies,
Version 1.171.36.28 (release 01-02-2013 CrysAlis171 .NET)
(compiled Feb  1 2013,16:14:44)
Analytical numeric absorption correction using a multifaceted crystal
model based on expressions derived by R.C. Clark & J.S. Reid.
(Clark, R. C. & Reid, J. S. (1995). Acta Cryst. A51, 887-897)
;
_exptl_crystal_colour colourless
_exptl_crystal_density_diffrn 1.351
_exptl_crystal_description block
_exptl_crystal_F_000 2288
_exptl_crystal_size_max 0.500
_exptl_crystal_size_mid 0.420
_exptl_crystal_size_min 0.300
_refine_diff_density_max 1.024
_refine_diff_density_min -0.772
_refine_diff_density_rms 0.080
_refine_ls_extinction_method none
_refine_ls_goodness_of_fit_ref 1.103
_refine_ls_hydrogen_treatment mixed
_refine_ls_matrix_type full
_refine_ls_number_parameters 1405
_refine_ls_number_reflns 27833
_refine_ls_number_restraints 21
_refine_ls_restrained_S_all 1.109
_refine_ls_R_factor_all 0.0477
_refine_ls_R_factor_gt 0.0394
_refine_ls_shift/su_max 0.003
_refine_ls_shift/su_mean 0.000
_refine_ls_structure_factor_coef Fsqd
_refine_ls_weighting_details 'w=1/[\s^2^(Fo^2^)+(0.0767P)^2^+0.1918P] where P=(Fo^2^+2Fc^2^)/3'
_refine_ls_weighting_scheme calc
_refine_ls_wR_factor_gt 0.1139
_refine_ls_wR_factor_ref 0.1171
_reflns_Friedel_coverage 0.000
_reflns_number_gt 22907
_reflns_number_total 27833
_reflns_threshold_expression 'I > 2\s(I)'
_cod_data_source_file d0nj02540b2.cif
_cod_data_source_block 1
_cod_depositor_comments
;Adding full bibliography for 7059852--7059854.cif.

 Adding full bibliography for 7059852--7059854.cif.
;
_cod_original_formula_sum 'C131.20 H108.80 K N5 O13 Zn3'
_cod_database_code 7059852
_shelx_shelxl_version_number 2014/7
_shelx_space_group_comment
;
The symmetry employed for this shelxl refinement is uniquely defined
by the following loop, which should always be used as a source of
symmetry information in preference to the above space-group names.
They are only intended as comments.
;
_shelx_estimated_absorpt_t_min 0.700
_shelx_estimated_absorpt_t_max 0.803

loop_
_space_group_symop_operation_xyz
'x, y, z'
'-x, -y, -z'

loop_
_atom_site_label
_atom_site_type_symbol
_atom_site_fract_x
_atom_site_fract_y
_atom_site_fract_z
_atom_site_U_iso_or_equiv
_atom_site_adp_type
_atom_site_occupancy
_atom_site_site_symmetry_order
_atom_site_calc_flag
_atom_site_refinement_flags_posn
_atom_site_refinement_flags_adp
_atom_site_refinement_flags_occupancy
_atom_site_disorder_assembly
_atom_site_disorder_group
Zn1 Zn 0.22819(2) 0.53175(2) 0.71526(2) 0.01427(5) Uani 1 1 d . . . . .
Zn2 Zn 0.45161(2) 0.53114(2) 0.67487(2) 0.01512(5) Uani 1 1 d . . . . .
Zn3 Zn 0.43003(2) 0.38146(2) 0.78068(2) 0.01350(5) Uani 1 1 d . . . . .
K1 K 0.39723(3) 0.71556(3) 0.79909(2) 0.02209(8) Uani 1 1 d . . . . .
O01 O 0.36870(8) 0.51114(8) 0.73438(4) 0.0142(2) Uani 1 1 d D . . . .
H01 H 0.3538(15) 0.5559(10) 0.7492(6) 0.021 Uiso 1 1 d D U . . .
O11 O 0.20632(9) 0.60107(9) 0.64347(4) 0.0204(2) Uani 1 1 d . . . . .
O12 O 0.36275(9) 0.58655(10) 0.61636(4) 0.0217(3) Uani 1 1 d . . . . .
C01 C 0.26783(12) 0.61459(12) 0.61020(6) 0.0153(3) Uani 1 1 d . . . . .
C02 C 0.22595(12) 0.66655(12) 0.55567(6) 0.0156(3) Uani 1 1 d . . . . .
C1A C 0.29195(12) 0.59805(13) 0.52321(6) 0.0176(3) Uani 1 1 d . . . . .
C2A C 0.32335(14) 0.63347(14) 0.47610(6) 0.0233(4) Uani 1 1 d . . . . .
H2A H 0.3049 0.7021 0.4633 0.028 Uiso 1 1 calc R U . . .
C3A C 0.38170(15) 0.56902(15) 0.44740(7) 0.0277(4) Uani 1 1 d . . . . .
H3A H 0.4020 0.5943 0.4151 0.033 Uiso 1 1 calc R U . . .
C4A C 0.41007(15) 0.46958(16) 0.46537(7) 0.0294(4) Uani 1 1 d . . . . .
H4A H 0.4506 0.4260 0.4459 0.035 Uiso 1 1 calc R U . . .
C5A C 0.37907(17) 0.43325(15) 0.51218(8) 0.0328(4) Uani 1 1 d . . . . .
H5A H 0.3982 0.3645 0.5248 0.039 Uiso 1 1 calc R U . . .
C6A C 0.32024(15) 0.49689(14) 0.54062(7) 0.0258(4) Uani 1 1 d . . . . .
H6A H 0.2988 0.4712 0.5725 0.031 Uiso 1 1 calc R U . . .
C1B C 0.11263(12) 0.68184(13) 0.55442(6) 0.0196(3) Uani 1 1 d . . . . .
C2B C 0.04201(13) 0.74197(14) 0.58214(7) 0.0240(4) Uani 1 1 d . . . . .
H2B H 0.0642 0.7735 0.6010 0.029 Uiso 1 1 calc R U . . .
C3B C -0.06002(14) 0.75607(17) 0.58238(8) 0.0344(5) Uani 1 1 d . . . . .
H3B H -0.1073 0.7975 0.6012 0.041 Uiso 1 1 calc R U . . .
C4B C -0.09322(16) 0.7099(2) 0.55534(9) 0.0459(6) Uani 1 1 d . . . . .
H4B H -0.1631 0.7192 0.5558 0.055 Uiso 1 1 calc R U . . .
C5B C -0.02475(16) 0.6502(2) 0.52759(8) 0.0422(6) Uani 1 1 d . . . . .
H5B H -0.0475 0.6184 0.5091 0.051 Uiso 1 1 calc R U . . .
C6B C 0.07846(15) 0.63670(17) 0.52679(7) 0.0288(4) Uani 1 1 d . . . . .
H6B H 0.1252 0.5965 0.5073 0.035 Uiso 1 1 calc R U . . .
C1C C 0.23650(12) 0.76702(13) 0.53848(6) 0.0170(3) Uani 1 1 d . . . . .
C2C C 0.16043(13) 0.84808(14) 0.50858(6) 0.0219(3) Uani 1 1 d . . . . .
H2C H 0.1002 0.8423 0.5008 0.026 Uiso 1 1 calc R U . . .
C3C C 0.17106(14) 0.93701(14) 0.49000(7) 0.0246(4) Uani 1 1 d . . . . .
H3C H 0.1185 0.9911 0.4697 0.029 Uiso 1 1 calc R U . . .
C4C C 0.25836(15) 0.94677(14) 0.50118(7) 0.0259(4) Uani 1 1 d . . . . .
H4C H 0.2655 1.0076 0.4890 0.031 Uiso 1 1 calc R U . . .
C5C C 0.33509(14) 0.86684(14) 0.53024(7) 0.0257(4) Uani 1 1 d . . . . .
H5C H 0.3953 0.8730 0.5377 0.031 Uiso 1 1 calc R U . . .
C6C C 0.32489(13) 0.77769(14) 0.54856(7) 0.0223(3) Uani 1 1 d . . . . .
H6C H 0.3785 0.7234 0.5681 0.027 Uiso 1 1 calc R U . . .
O21 O 0.17316(9) 0.44493(9) 0.76546(5) 0.0210(2) Uani 1 1 d . . . . .
O22 O 0.32282(9) 0.33204(9) 0.80097(4) 0.0189(2) Uani 1 1 d . . . . .
C03 C 0.22691(12) 0.36646(12) 0.79577(6) 0.0160(3) Uani 1 1 d . . . . .
C04 C 0.17261(12) 0.30039(12) 0.82634(6) 0.0159(3) Uani 1 1 d . . . . .
C1D C 0.07608(12) 0.35605(13) 0.85229(6) 0.0191(3) Uani 1 1 d . . . . .
C2D C 0.02124(14) 0.30241(15) 0.87977(7) 0.0275(4) Uani 1 1 d . . . . .
H2D H 0.0429 0.2352 0.8800 0.033 Uiso 1 1 calc R U . . .
C3D C -0.06348(16) 0.34445(18) 0.90657(8) 0.0345(5) Uani 1 1 d . . . . .
H3D H -0.1001 0.3067 0.9243 0.041 Uiso 1 1 calc R U . . .
C4D C -0.09496(15) 0.44193(17) 0.90752(8) 0.0344(5) Uani 1 1 d . . . . .
H4D H -0.1531 0.4714 0.9260 0.041 Uiso 1 1 calc R U . . .
C5D C -0.04059(15) 0.49601(16) 0.88125(8) 0.0318(4) Uani 1 1 d . . . . .
H5D H -0.0611 0.5625 0.8822 0.038 Uiso 1 1 calc R U . . .
C6D C 0.04345(13) 0.45397(14) 0.85359(7) 0.0236(4) Uani 1 1 d . . . . .
H6D H 0.0791 0.4923 0.8354 0.028 Uiso 1 1 calc R U . . .
C1E C 0.14906(12) 0.26020(12) 0.78566(6) 0.0161(3) Uani 1 1 d . . . . .
C2E C 0.23005(13) 0.21068(12) 0.75782(6) 0.0192(3) Uani 1 1 d . . . . .
H2E H 0.2982 0.1963 0.7667 0.023 Uiso 1 1 calc R U . . .
C3E C 0.21227(14) 0.18227(13) 0.71744(7) 0.0230(4) Uani 1 1 d . . . . .
H3E H 0.2681 0.1498 0.6986 0.028 Uiso 1 1 calc R U . . .
C4E C 0.11306(15) 0.20106(14) 0.70432(7) 0.0265(4) Uani 1 1 d . . . . .
H4E H 0.1010 0.1810 0.6768 0.032 Uiso 1 1 calc R U . . .
C5E C 0.03232(14) 0.24907(14) 0.73157(7) 0.0249(4) Uani 1 1 d . . . . .
H5E H -0.0355 0.2619 0.7229 0.030 Uiso 1 1 calc R U . . .
C6E C 0.04998(13) 0.27896(13) 0.77189(7) 0.0201(3) Uani 1 1 d . . . . .
H6E H -0.0062 0.3125 0.7902 0.024 Uiso 1 1 calc R U . . .
C1F C 0.24435(12) 0.22098(13) 0.86855(6) 0.0179(3) Uani 1 1 d . . . . .
C2F C 0.26981(14) 0.12141(13) 0.87526(7) 0.0237(4) Uani 1 1 d . . . . .
H2F H 0.2462 0.0994 0.8519 0.028 Uiso 1 1 calc R U . . .
C3F C 0.32979(15) 0.05307(15) 0.91607(8) 0.0303(4) Uani 1 1 d . . . . .
H3F H 0.3469 -0.0150 0.9201 0.036 Uiso 1 1 calc R U . . .
C4F C 0.36435(15) 0.08400(16) 0.95061(7) 0.0309(4) Uani 1 1 d . . . . .
H4F H 0.4050 0.0375 0.9784 0.037 Uiso 1 1 calc R U . . .
C5F C 0.33899(15) 0.18384(16) 0.94425(7) 0.0290(4) Uani 1 1 d . . . . .
H5F H 0.3623 0.2057 0.9678 0.035 Uiso 1 1 calc R U . . .
C6F C 0.28002(14) 0.25135(14) 0.90377(7) 0.0231(4) Uani 1 1 d . . . . .
H6F H 0.2634 0.3193 0.8997 0.028 Uiso 1 1 calc R U . . .
O31 O 0.55545(9) 0.39573(9) 0.67729(4) 0.0188(2) Uani 1 1 d . . . . .
O32 O 0.54340(8) 0.29424(9) 0.74940(4) 0.0173(2) Uani 1 1 d . . . . .
C05 C 0.59268(12) 0.32100(12) 0.71237(6) 0.0146(3) Uani 1 1 d . . . . .
C06 C 0.70686(12) 0.25068(12) 0.71096(6) 0.0149(3) Uani 1 1 d . . . . .
C1G C 0.69829(12) 0.16326(12) 0.69707(6) 0.0167(3) Uani 1 1 d . . . . .
C2G C 0.67868(13) 0.17074(14) 0.64761(7) 0.0211(3) Uani 1 1 d . . . . .
H2G H 0.6733 0.2286 0.6229 0.025 Uiso 1 1 calc R U . . .
C3G C 0.66686(14) 0.09494(15) 0.63390(8) 0.0274(4) Uani 1 1 d . . . . .
H3G H 0.6548 0.1007 0.6000 0.033 Uiso 1 1 calc R U . . .
C4G C 0.67269(14) 0.01096(15) 0.66985(8) 0.0305(4) Uani 1 1 d . . . . .
H4G H 0.6657 -0.0414 0.6606 0.037 Uiso 1 1 calc R U . . .
C5G C 0.68873(15) 0.00371(14) 0.71916(8) 0.0285(4) Uani 1 1 d . . . . .
H5G H 0.6913 -0.0532 0.7439 0.034 Uiso 1 1 calc R U . . .
C6G C 0.70122(13) 0.07958(13) 0.73269(7) 0.0222(3) Uani 1 1 d . . . . .
H6G H 0.7119 0.0740 0.7667 0.027 Uiso 1 1 calc R U . . .
C1H C 0.76859(12) 0.29857(13) 0.67287(6) 0.0163(3) Uani 1 1 d . . . . .
C2H C 0.75566(12) 0.39514(13) 0.66895(6) 0.0199(3) Uani 1 1 d . . . . .
H2H H 0.7073 0.4320 0.6893 0.024 Uiso 1 1 calc R U . . .
C3H C 0.81274(13) 0.43806(14) 0.63563(7) 0.0241(4) Uani 1 1 d . . . . .
H3H H 0.8028 0.5040 0.6333 0.029 Uiso 1 1 calc R U . . .
C4H C 0.88371(14) 0.38543(15) 0.60599(7) 0.0260(4) Uani 1 1 d . . . . .
H4H H 0.9209 0.4156 0.5825 0.031 Uiso 1 1 calc R U . . .
C5H C 0.90020(14) 0.28826(15) 0.61083(7) 0.0255(4) Uani 1 1 d . . . . .
H5H H 0.9499 0.2512 0.5910 0.031 Uiso 1 1 calc R U . . .
C6H C 0.84395(13) 0.24457(14) 0.64476(6) 0.0213(3) Uani 1 1 d . . . . .
H6H H 0.8573 0.1773 0.6487 0.026 Uiso 1 1 calc R U . . .
C1I C 0.75848(12) 0.22457(12) 0.76203(6) 0.0156(3) Uani 1 1 d . . . . .
C2I C 0.72318(13) 0.28806(13) 0.79341(6) 0.0208(3) Uani 1 1 d . . . . .
H2I H 0.6643 0.3472 0.7839 0.025 Uiso 1 1 calc R U . . .
C3I C 0.77262(14) 0.26644(15) 0.83830(7) 0.0250(4) Uani 1 1 d . . . . .
H3I H 0.7473 0.3106 0.8592 0.030 Uiso 1 1 calc R U . . .
C4I C 0.85896(14) 0.18057(15) 0.85275(7) 0.0268(4) Uani 1 1 d . . . . .
H4I H 0.8917 0.1646 0.8839 0.032 Uiso 1 1 calc R U . . .
C5I C 0.89675(14) 0.11839(14) 0.82123(7) 0.0241(4) Uani 1 1 d . . . . .
H5I H 0.9567 0.0602 0.8305 0.029 Uiso 1 1 calc R U . . .
C6I C 0.84742(13) 0.14063(13) 0.77618(6) 0.0201(3) Uani 1 1 d . . . . .
H6I H 0.8748 0.0979 0.7547 0.024 Uiso 1 1 calc R U . . .
O41 O 0.13510(9) 0.65179(9) 0.73554(4) 0.0183(2) Uani 1 1 d . . . . .
O42 O 0.25226(9) 0.66352(9) 0.77804(4) 0.0192(2) Uani 1 1 d . . . . .
C07 C 0.16485(12) 0.69500(12) 0.76004(6) 0.0148(3) Uani 1 1 d . . . . .
C08 C 0.08467(12) 0.79879(12) 0.76373(6) 0.0143(3) Uani 1 1 d . . . . .
C1J C 0.06532(12) 0.86057(12) 0.70943(6) 0.0154(3) Uani 1 1 d . . . . .
C2J C -0.03226(13) 0.91924(13) 0.68940(6) 0.0193(3) Uani 1 1 d . . . . .
H2J H -0.0902 0.9210 0.7093 0.023 Uiso 1 1 calc R U . . .
C3J C -0.04566(13) 0.97548(13) 0.64024(7) 0.0219(3) Uani 1 1 d . . . . .
H3J H -0.1127 1.0150 0.6269 0.026 Uiso 1 1 calc R U . . .
C4J C 0.03796(14) 0.97398(14) 0.61090(6) 0.0230(4) Uani 1 1 d . . . . .
H4J H 0.0286 1.0131 0.5776 0.028 Uiso 1 1 calc R U . . .
C5J C 0.13596(13) 0.91482(14) 0.63042(6) 0.0223(3) Uani 1 1 d . . . . .
H5J H 0.1937 0.9130 0.6103 0.027 Uiso 1 1 calc R U . . .
C6J C 0.14954(12) 0.85867(13) 0.67906(6) 0.0187(3) Uani 1 1 d . . . . .
H6J H 0.2167 0.8184 0.6920 0.022 Uiso 1 1 calc R U . . .
C1K C 0.12985(12) 0.84203(12) 0.79498(6) 0.0154(3) Uani 1 1 d . . . . .
C2K C 0.16159(13) 0.78948(13) 0.84410(6) 0.0191(3) Uani 1 1 d . . . . .
H2K H 0.1591 0.7266 0.8564 0.023 Uiso 1 1 calc R U . . .
C3K C 0.19637(14) 0.82757(14) 0.87503(7) 0.0225(3) Uani 1 1 d . . . . .
H3K H 0.2182 0.7905 0.9081 0.027 Uiso 1 1 calc R U . . .
C4K C 0.19957(14) 0.92004(14) 0.85787(7) 0.0233(4) Uani 1 1 d . . . . .
H4K H 0.2236 0.9462 0.8790 0.028 Uiso 1 1 calc R U . . .
C5K C 0.16738(14) 0.97340(13) 0.80971(7) 0.0228(4) Uani 1 1 d . . . . .
H5K H 0.1688 1.0368 0.7978 0.027 Uiso 1 1 calc R U . . .
C6K C 0.13279(12) 0.93446(13) 0.77852(6) 0.0178(3) Uani 1 1 d . . . . .
H6K H 0.1109 0.9718 0.7455 0.021 Uiso 1 1 calc R U . . .
C1L C -0.01567(12) 0.79473(12) 0.78838(6) 0.0165(3) Uani 1 1 d . . . . .
C2L C -0.07002(13) 0.85931(14) 0.81758(7) 0.0235(4) Uani 1 1 d . . . . .
H2L H -0.0439 0.9041 0.8227 0.028 Uiso 1 1 calc R U . . .
C3L C -0.16192(14) 0.85984(15) 0.83950(7) 0.0262(4) Uani 1 1 d . . . . .
H3L H -0.1975 0.9048 0.8591 0.031 Uiso 1 1 calc R U . . .
C4L C -0.20116(13) 0.79521(14) 0.83270(7) 0.0253(4) Uani 1 1 d . . . . .
H4L H -0.2628 0.7942 0.8482 0.030 Uiso 1 1 calc R U . . .
C5L C -0.14978(14) 0.73220(15) 0.80306(8) 0.0287(4) Uani 1 1 d . . . . .
H5L H -0.1771 0.6884 0.7977 0.034 Uiso 1 1 calc R U . . .
C6L C -0.05813(13) 0.73182(14) 0.78087(7) 0.0252(4) Uani 1 1 d . . . . .
H6L H -0.0242 0.6881 0.7604 0.030 Uiso 1 1 calc R U . . .
O51 O 0.54729(9) 0.59621(9) 0.66101(5) 0.0248(3) Uani 1 1 d . . . . .
O52 O 0.43364(10) 0.67982(10) 0.70808(5) 0.0257(3) Uani 1 1 d . . . . .
C09 C 0.51270(12) 0.66496(12) 0.68328(6) 0.0187(3) Uani 1 1 d . . . . .
C10 C 0.57546(12) 0.72961(12) 0.67862(6) 0.0163(3) Uani 1 1 d . . . . .
C1M C 0.68392(12) 0.66107(12) 0.69950(6) 0.0166(3) Uani 1 1 d . . . . .
C2M C 0.76815(12) 0.68184(13) 0.68025(6) 0.0194(3) Uani 1 1 d . . . . .
H2M H 0.7590 0.7370 0.6529 0.023 Uiso 1 1 calc R U . . .
C3M C 0.86570(13) 0.62279(14) 0.70056(7) 0.0227(4) Uani 1 1 d . . . . .
H3M H 0.9225 0.6374 0.6868 0.027 Uiso 1 1 calc R U . . .
C4M C 0.87997(13) 0.54284(14) 0.74086(7) 0.0242(4) Uani 1 1 d . . . . .
H4M H 0.9464 0.5026 0.7547 0.029 Uiso 1 1 calc R U . . .
C5M C 0.79651(13) 0.52196(13) 0.76080(7) 0.0224(4) Uani 1 1 d . . . . .
H5M H 0.8059 0.4672 0.7884 0.027 Uiso 1 1 calc R U . . .
C6M C 0.69886(13) 0.58114(13) 0.74041(6) 0.0192(3) Uani 1 1 d . . . . .
H6M H 0.6421 0.5669 0.7545 0.023 Uiso 1 1 calc R U . . .
C1N C 0.58139(12) 0.78103(13) 0.62344(6) 0.0183(3) Uani 1 1 d . . . . .
C2N C 0.55821(12) 0.88151(13) 0.60842(7) 0.0204(3) Uani 1 1 d . . . . .
H2N H 0.5328 0.9201 0.6319 0.024 Uiso 1 1 calc R U . . .
C3N C 0.57184(14) 0.92619(15) 0.55935(7) 0.0271(4) Uani 1 1 d . . . . .
H3N H 0.5562 0.9947 0.5498 0.033 Uiso 1 1 calc R U . . .
C4N C 0.60803(14) 0.87127(16) 0.52452(7) 0.0287(4) Uani 1 1 d . . . . .
H4N H 0.6173 0.9017 0.4911 0.034 Uiso 1 1 calc R U . . .
C5N C 0.63058(14) 0.77145(15) 0.53894(7) 0.0269(4) Uani 1 1 d . . . . .
H5N H 0.6548 0.7334 0.5151 0.032 Uiso 1 1 calc R U . . .
C6N C 0.61805(13) 0.72655(14) 0.58787(7) 0.0233(4) Uani 1 1 d . . . . .
H6N H 0.6346 0.6579 0.5973 0.028 Uiso 1 1 calc R U . . .
C1O C 0.52238(12) 0.80531(12) 0.70932(6) 0.0178(3) Uani 1 1 d . . . . .
C2O C 0.41978(13) 0.86918(13) 0.69880(7) 0.0220(3) Uani 1 1 d . . . . .
H2O H 0.3851 0.8660 0.6722 0.026 Uiso 1 1 calc R U . . .
C3O C 0.36835(14) 0.93648(14) 0.72625(8) 0.0273(4) Uani 1 1 d . . . . .
H3O H 0.2988 0.9787 0.7186 0.033 Uiso 1 1 calc R U . . .
C4O C 0.41813(15) 0.94278(14) 0.76528(8) 0.0291(4) Uani 1 1 d . . . . .
H4O H 0.3823 0.9883 0.7846 0.035 Uiso 1 1 calc R U . . .
C5O C 0.51979(15) 0.88225(14) 0.77555(7) 0.0262(4) Uani 1 1 d . . . . .
H5O H 0.5546 0.8873 0.8015 0.031 Uiso 1 1 calc R U . . .
C6O C 0.57173(13) 0.81346(13) 0.74788(7) 0.0213(3) Uani 1 1 d . . . . .
H6O H 0.6415 0.7718 0.7554 0.026 Uiso 1 1 calc R U . . .
O61 O 0.47625(9) 0.37295(9) 0.84521(4) 0.0204(2) Uani 1 1 d . . . . .
O62 O 0.49195(10) 0.51486(10) 0.81332(4) 0.0238(3) Uani 1 1 d . . . . .
C11 C 0.48871(12) 0.44879(12) 0.84895(6) 0.0162(3) Uani 1 1 d . . . . .
C12 C 0.49296(12) 0.45658(12) 0.90380(6) 0.0154(3) Uani 1 1 d . . . . .
C1P C 0.57798(12) 0.36316(13) 0.93390(6) 0.0176(3) Uani 1 1 d . . . . .
C2P C 0.65746(13) 0.36719(15) 0.95765(6) 0.0220(4) Uani 1 1 d . . . . .
H2P H 0.6597 0.4290 0.9557 0.026 Uiso 1 1 calc R U . . .
C3P C 0.73374(14) 0.28117(16) 0.98423(7) 0.0298(4) Uani 1 1 d . . . . .
H3P H 0.7880 0.2850 0.9997 0.036 Uiso 1 1 calc R U . . .
C4P C 0.73085(15) 0.19074(16) 0.98819(7) 0.0339(5) Uani 1 1 d . . . . .
H4P H 0.7832 0.1324 1.0060 0.041 Uiso 1 1 calc R U . . .
C5P C 0.65080(17) 0.18588(15) 0.96596(7) 0.0329(4) Uani 1 1 d . . . . .
H5P H 0.6477 0.1240 0.9690 0.039 Uiso 1 1 calc R U . . .
C6P C 0.57501(15) 0.27103(14) 0.93918(7) 0.0247(4) Uani 1 1 d . . . . .
H6P H 0.5204 0.2667 0.9242 0.030 Uiso 1 1 calc R U . . .
C1Q C 0.51086(12) 0.54975(13) 0.90132(6) 0.0175(3) Uani 1 1 d . . . . .
C2Q C 0.44373(13) 0.62532(13) 0.92120(6) 0.0197(3) Uani 1 1 d . . . . .
H2Q H 0.3846 0.6195 0.9376 0.024 Uiso 1 1 calc R U . . .
C3Q C 0.46163(14) 0.71015(14) 0.91746(7) 0.0233(4) Uani 1 1 d . . . . .
H3Q H 0.4145 0.7611 0.9313 0.028 Uiso 1 1 calc R U . . .
C4Q C 0.54728(15) 0.72008(14) 0.89385(7) 0.0261(4) Uani 1 1 d . . . . .
H4Q H 0.5594 0.7775 0.8914 0.031 Uiso 1 1 calc R U . . .
C5Q C 0.61562(14) 0.64487(15) 0.87367(7) 0.0253(4) Uani 1 1 d . . . . .
H5Q H 0.6748 0.6511 0.8575 0.030 Uiso 1 1 calc R U . . .
C6Q C 0.59807(13) 0.56099(14) 0.87696(6) 0.0212(3) Uani 1 1 d . . . . .
H6Q H 0.6450 0.5106 0.8627 0.025 Uiso 1 1 calc R U . . .
C1R C 0.38705(12) 0.46534(12) 0.92535(6) 0.0167(3) Uani 1 1 d . . . . .
C2R C 0.37590(13) 0.42437(14) 0.97509(6) 0.0213(3) Uani 1 1 d . . . . .
H2R H 0.4346 0.3889 0.9963 0.026 Uiso 1 1 calc R U . . .
C3R C 0.27969(14) 0.43454(16) 0.99453(7) 0.0279(4) Uani 1 1 d . . . . .
H3R H 0.2735 0.4052 1.0286 0.034 Uiso 1 1 calc R U . . .
C4R C 0.19308(14) 0.48729(15) 0.96432(7) 0.0279(4) Uani 1 1 d . . . . .
H4R H 0.1275 0.4943 0.9775 0.034 Uiso 1 1 calc R U . . .
C5R C 0.20333(13) 0.52960(14) 0.91476(7) 0.0238(4) Uani 1 1 d . . . . .
H5R H 0.1443 0.5665 0.8939 0.029 Uiso 1 1 calc R U . . .
C6R C 0.29917(12) 0.51859(13) 0.89525(6) 0.0195(3) Uani 1 1 d . . . . .
H6R H 0.3051 0.5475 0.8611 0.023 Uiso 1 1 calc R U . . .
N1 N 0.31096(12) 0.39508(12) 0.68452(6) 0.0239(3) Uani 1 1 d D . . . .
C1S C 0.35709(14) 0.33208(14) 0.66734(7) 0.0254(4) Uani 1 1 d D . . . .
C2S C 0.41628(18) 0.25220(19) 0.64446(11) 0.0468(6) Uani 1 1 d D . . . .
H2S1 H 0.3699 0.2345 0.6289 0.070 Uiso 1 1 calc R U . . .
H2S2 H 0.4586 0.1952 0.6699 0.070 Uiso 1 1 calc R U . . .
H2S3 H 0.4603 0.2730 0.6191 0.070 Uiso 1 1 calc R U . . .
N2 N 0.3993(2) 1.06002(18) 0.10662(14) 0.0885(11) Uani 1 1 d . . . . .
C1T C 0.42400(18) 0.97899(18) 0.12542(10) 0.0452(6) Uani 1 1 d . . . . .
C2T C 0.4552(2) 0.87587(18) 0.14906(10) 0.0475(6) Uani 1 1 d . . . . .
H2T1 H 0.4093 0.8511 0.1384 0.071 Uiso 1 1 calc R U . . .
H2T2 H 0.4523 0.8663 0.1853 0.071 Uiso 1 1 calc R U . . .
H2T3 H 0.5252 0.8401 0.1396 0.071 Uiso 1 1 calc R U . . .
N3 N 0.83107(16) 0.64618(15) 0.41568(8) 0.0412(4) Uani 1 1 d . . . . .
C1U C 0.87455(15) 0.59964(16) 0.38881(8) 0.0304(4) Uani 1 1 d . . . . .
C2U C 0.93012(15) 0.53980(16) 0.35461(8) 0.0322(4) Uani 1 1 d . . . . .
H2U1 H 0.9220 0.4771 0.3643 0.048 Uiso 1 1 calc R U . . .
H2U2 H 1.0027 0.5275 0.3558 0.048 Uiso 1 1 calc R U . . .
H2U3 H 0.9030 0.5745 0.3207 0.048 Uiso 1 1 calc R U . . .
N4 N 0.6489(2) 0.90951(18) 0.38947(9) 0.0608(7) Uani 1 1 d . . . . .
C1V C 0.7278(2) 0.88556(18) 0.40663(9) 0.0429(5) Uani 1 1 d . . . . .
C2V C 0.8265(2) 0.8549(2) 0.42860(11) 0.0516(6) Uani 1 1 d . . . . .
H2V1 H 0.8183 0.8716 0.4608 0.077 Uiso 1 1 calc R U . . .
H2V2 H 0.8656 0.8885 0.4065 0.077 Uiso 1 1 calc R U . . .
H2V3 H 0.8630 0.7838 0.4336 0.077 Uiso 1 1 calc R U . . .
N51 N 0.0467(5) 0.7288(5) 0.9530(3) 0.0653(16) Uiso 0.4 1 d D . P A 1
C1W C -0.0324(4) 0.7397(5) 0.9639(2) 0.0289(11) Uiso 0.4 1 d D . P A 1
C2W C -0.1009(6) 0.7046(7) 0.9730(3) 0.064(2) Uiso 0.4 1 d D . P A 1
H2W1 H -0.1643 0.7538 0.9819 0.095 Uiso 0.4 1 calc R U P A 1
H2W2 H -0.1131 0.6873 0.9434 0.095 Uiso 0.4 1 calc R U P A 1
H2W3 H -0.0780 0.6458 1.0007 0.095 Uiso 0.4 1 calc R U P A 1
N52 N 0.0349(9) 0.7682(11) 0.9560(6) 0.0653(16) Uiso 0.2 1 d D . P B 2
C3W C -0.0407(6) 0.7731(8) 0.9688(3) 0.0181(17) Uiso 0.2 1 d D . P B 2
C4W C -0.1317(8) 0.7538(10) 0.9812(5) 0.040(3) Uiso 0.2 1 d D . P B 2
H4W1 H -0.1817 0.8058 0.9953 0.060 Uiso 0.2 1 calc R U P B 2
H4W2 H -0.1607 0.7520 0.9511 0.060 Uiso 0.2 1 calc R U P B 2
H4W3 H -0.1145 0.6903 1.0056 0.060 Uiso 0.2 1 calc R U P B 2
C1X1 C -0.0186(12) 0.9573(8) 1.0091(4) 0.052(2) Uiso 0.2 1 d D . P C 3
H1X1 H 0.0248 0.9139 1.0388 0.062 Uiso 0.2 1 calc R U P C 3
H1X2 H -0.0880 0.9879 1.0219 0.062 Uiso 0.2 1 calc R U P C 3
C2X1 C -0.0268(10) 0.8884(9) 0.9815(5) 0.052(2) Uiso 0.2 1 d D . P C 3
H2X1 H 0.0409 0.8330 0.9877 0.062 Uiso 0.2 1 calc R U P C 3
H2X2 H -0.0264 0.9234 0.9462 0.062 Uiso 0.2 1 calc R U P C 3
C3X1 C -0.0989(17) 0.8382(16) 0.9810(8) 0.087(7) Uiso 0.2 1 d D . P C 3
H3X1 H -0.0758 0.7982 0.9567 0.130 Uiso 0.2 1 calc R U P C 3
H3X2 H -0.0995 0.7959 1.0142 0.130 Uiso 0.2 1 calc R U P C 3
H3X3 H -0.1680 0.8879 0.9719 0.130 Uiso 0.2 1 calc R U P C 3
C1X2 C -0.0070(14) 0.9870(15) 0.9763(4) 0.082(3) Uiso 0.2 1 d D . P D 4
H1X3 H 0.0613 0.9384 0.9709 0.099 Uiso 0.2 1 calc R U P D 4
H1X4 H -0.0163 1.0473 0.9497 0.099 Uiso 0.2 1 calc R U P D 4
C2X2 C -0.0821(14) 0.9486(13) 0.9612(6) 0.082(3) Uiso 0.2 1 d D . P D 4
H2X3 H -0.0615 0.9369 0.9278 0.099 Uiso 0.2 1 calc R U P D 4
H2X4 H -0.1500 1.0037 0.9568 0.099 Uiso 0.2 1 calc R U P D 4
C3X2 C -0.0991(18) 0.8547(15) 0.9934(9) 0.082(3) Uiso 0.2 1 d D . P D 4
H3X4 H -0.1498 0.8443 0.9767 0.123 Uiso 0.2 1 calc R U P D 4
H3X5 H -0.0344 0.7971 0.9971 0.123 Uiso 0.2 1 calc R U P D 4
H3X6 H -0.1237 0.8645 1.0263 0.123 Uiso 0.2 1 calc R U P D 4
N6 N -0.0430(7) 0.9301(7) 1.0095(4) 0.093(3) Uiso 0.4 1 d . . P E -5
C1Y C -0.0372(9) 0.9614(8) 1.0369(5) 0.097(3) Uiso 0.4 1 d D . P E -5
C2Y C 0.0068(9) 1.0330(8) 1.0403(5) 0.095(3) Uiso 0.4 1 d D . P E -5
H2Y1 H -0.0035 1.0442 1.0737 0.143 Uiso 0.4 1 calc R U P E -5
H2Y2 H 0.0801 1.0065 1.0335 0.143 Uiso 0.4 1 calc R U P E -5
H2Y3 H -0.0273 1.0953 1.0157 0.143 Uiso 0.4 1 calc R U P E -5

loop_
_atom_site_aniso_label
_atom_site_aniso_U_11
_atom_site_aniso_U_22
_atom_site_aniso_U_33
_atom_site_aniso_U_23
_atom_site_aniso_U_13
_atom_site_aniso_U_12
Zn1 0.01201(8) 0.01540(10) 0.01322(9) -0.00125(7) 0.00076(6) -0.00477(7)
Zn2 0.01208(9) 0.01809(10) 0.01418(9) 0.00019(7) -0.00106(6) -0.00728(7)
Zn3 0.01214(8) 0.01584(10) 0.01225(9) -0.00224(7) 0.00024(6) -0.00603(7)
K1 0.02656(18) 0.0247(2) 0.01889(17) -0.00318(15) -0.00129(14) -0.01501(16)
O01 0.0149(5) 0.0145(6) 0.0137(5) -0.0043(4) 0.0002(4) -0.0059(4)
O11 0.0185(6) 0.0233(6) 0.0146(5) -0.0013(5) 0.0007(4) -0.0056(5)
O12 0.0187(6) 0.0287(7) 0.0159(6) 0.0009(5) -0.0033(4) -0.0107(5)
C01 0.0165(7) 0.0155(8) 0.0140(7) -0.0035(6) -0.0008(5) -0.0062(6)
C02 0.0149(7) 0.0206(8) 0.0112(7) -0.0015(6) -0.0015(5) -0.0081(6)
C1A 0.0167(7) 0.0231(9) 0.0151(7) -0.0055(7) -0.0010(6) -0.0093(7)
C2A 0.0256(9) 0.0250(9) 0.0165(8) -0.0039(7) 0.0022(6) -0.0082(8)
C3A 0.0295(9) 0.0330(11) 0.0200(9) -0.0085(8) 0.0061(7) -0.0115(8)
C4A 0.0295(10) 0.0357(11) 0.0267(9) -0.0179(9) 0.0037(7) -0.0108(9)
C5A 0.0465(12) 0.0229(10) 0.0292(10) -0.0095(8) 0.0013(9) -0.0122(9)
C6A 0.0358(10) 0.0237(9) 0.0208(8) -0.0071(7) 0.0038(7) -0.0142(8)
C1B 0.0156(7) 0.0257(9) 0.0151(7) 0.0021(7) -0.0019(6) -0.0098(7)
C2B 0.0186(8) 0.0261(9) 0.0203(8) 0.0025(7) 0.0001(6) -0.0070(7)
C3B 0.0176(8) 0.0447(13) 0.0283(10) 0.0027(9) 0.0023(7) -0.0073(9)
C4B 0.0198(9) 0.0783(19) 0.0359(12) -0.0002(12) -0.0038(8) -0.0236(11)
C5B 0.0301(11) 0.0737(17) 0.0322(11) -0.0104(11) -0.0055(8) -0.0304(12)
C6B 0.0239(9) 0.0471(12) 0.0200(8) -0.0070(8) -0.0022(7) -0.0188(9)
C1C 0.0161(7) 0.0208(8) 0.0130(7) -0.0031(6) 0.0021(6) -0.0073(6)
C2C 0.0217(8) 0.0249(9) 0.0193(8) -0.0036(7) -0.0020(6) -0.0102(7)
C3C 0.0281(9) 0.0215(9) 0.0197(8) 0.0014(7) -0.0020(7) -0.0090(8)
C4C 0.0312(9) 0.0225(9) 0.0265(9) -0.0051(8) 0.0056(7) -0.0148(8)
C5C 0.0227(8) 0.0284(10) 0.0298(9) -0.0064(8) 0.0039(7) -0.0152(8)
C6C 0.0165(8) 0.0245(9) 0.0243(9) -0.0030(7) -0.0002(6) -0.0083(7)
O21 0.0191(6) 0.0169(6) 0.0235(6) -0.0002(5) 0.0029(5) -0.0070(5)
O22 0.0165(5) 0.0215(6) 0.0196(6) -0.0024(5) 0.0019(4) -0.0103(5)
C03 0.0169(7) 0.0154(8) 0.0177(7) -0.0061(6) 0.0029(6) -0.0077(6)
C04 0.0142(7) 0.0163(8) 0.0181(7) -0.0039(6) 0.0030(6) -0.0078(6)
C1D 0.0150(7) 0.0242(9) 0.0195(8) -0.0071(7) 0.0039(6) -0.0089(7)
C2D 0.0264(9) 0.0292(10) 0.0312(10) -0.0115(8) 0.0121(7) -0.0152(8)
C3D 0.0305(10) 0.0470(13) 0.0346(11) -0.0163(10) 0.0165(8) -0.0234(10)
C4D 0.0233(9) 0.0479(13) 0.0309(10) -0.0196(10) 0.0103(8) -0.0088(9)
C5D 0.0281(10) 0.0299(11) 0.0339(11) -0.0166(9) 0.0059(8) -0.0037(8)
C6D 0.0222(8) 0.0230(9) 0.0257(9) -0.0080(7) 0.0031(7) -0.0083(7)
C1E 0.0188(7) 0.0138(8) 0.0154(7) -0.0010(6) 0.0014(6) -0.0079(6)
C2E 0.0188(8) 0.0173(8) 0.0219(8) -0.0053(7) 0.0025(6) -0.0076(7)
C3E 0.0304(9) 0.0187(9) 0.0202(8) -0.0057(7) 0.0040(7) -0.0103(8)
C4E 0.0382(10) 0.0247(10) 0.0199(8) -0.0036(7) -0.0040(7) -0.0161(8)
C5E 0.0254(9) 0.0240(9) 0.0263(9) -0.0010(8) -0.0063(7) -0.0127(8)
C6E 0.0181(8) 0.0172(8) 0.0229(8) -0.0025(7) 0.0009(6) -0.0065(7)
C1F 0.0157(7) 0.0209(8) 0.0169(7) -0.0010(6) 0.0015(6) -0.0096(7)
C2F 0.0245(8) 0.0214(9) 0.0258(9) -0.0005(7) -0.0045(7) -0.0119(7)
C3F 0.0317(10) 0.0218(10) 0.0347(10) 0.0047(8) -0.0085(8) -0.0131(8)
C4F 0.0278(9) 0.0338(11) 0.0262(9) 0.0057(8) -0.0065(7) -0.0140(9)
C5F 0.0316(10) 0.0359(11) 0.0226(9) -0.0042(8) -0.0034(7) -0.0174(9)
C6F 0.0263(9) 0.0239(9) 0.0210(8) -0.0062(7) 0.0007(7) -0.0115(8)
O31 0.0153(5) 0.0202(6) 0.0180(6) -0.0021(5) -0.0001(4) -0.0056(5)
O32 0.0159(5) 0.0190(6) 0.0163(5) -0.0044(5) 0.0031(4) -0.0067(5)
C05 0.0149(7) 0.0153(8) 0.0161(7) -0.0066(6) 0.0001(5) -0.0069(6)
C06 0.0141(7) 0.0156(8) 0.0154(7) -0.0048(6) 0.0011(5) -0.0059(6)
C1G 0.0122(7) 0.0172(8) 0.0219(8) -0.0090(7) 0.0013(6) -0.0048(6)
C2G 0.0180(8) 0.0232(9) 0.0222(8) -0.0081(7) 0.0003(6) -0.0067(7)
C3G 0.0219(8) 0.0330(11) 0.0330(10) -0.0201(9) -0.0006(7) -0.0088(8)
C4G 0.0240(9) 0.0279(10) 0.0479(12) -0.0198(9) -0.0012(8) -0.0116(8)
C5G 0.0264(9) 0.0218(9) 0.0418(11) -0.0078(8) -0.0015(8) -0.0136(8)
C6G 0.0206(8) 0.0227(9) 0.0257(9) -0.0065(7) 0.0012(7) -0.0109(7)
C1H 0.0138(7) 0.0210(8) 0.0142(7) -0.0037(6) 0.0002(5) -0.0074(6)
C2H 0.0140(7) 0.0226(9) 0.0241(8) -0.0069(7) 0.0004(6) -0.0076(7)
C3H 0.0203(8) 0.0241(9) 0.0284(9) -0.0011(8) -0.0033(7) -0.0120(7)
C4H 0.0227(8) 0.0391(11) 0.0205(8) -0.0031(8) 0.0018(7) -0.0195(8)
C5H 0.0203(8) 0.0379(11) 0.0228(9) -0.0129(8) 0.0070(7) -0.0139(8)
C6H 0.0180(8) 0.0243(9) 0.0225(8) -0.0092(7) 0.0029(6) -0.0078(7)
C1I 0.0139(7) 0.0181(8) 0.0162(7) -0.0044(6) 0.0013(5) -0.0079(6)
C2I 0.0167(7) 0.0230(9) 0.0225(8) -0.0089(7) 0.0005(6) -0.0059(7)
C3I 0.0230(8) 0.0335(10) 0.0228(9) -0.0137(8) 0.0020(7) -0.0115(8)
C4I 0.0266(9) 0.0363(11) 0.0202(8) -0.0052(8) -0.0049(7) -0.0152(8)
C5I 0.0202(8) 0.0229(9) 0.0267(9) -0.0032(7) -0.0057(7) -0.0067(7)
C6I 0.0203(8) 0.0211(9) 0.0208(8) -0.0069(7) -0.0009(6) -0.0087(7)
O41 0.0170(5) 0.0188(6) 0.0214(6) -0.0091(5) 0.0009(4) -0.0068(5)
O42 0.0155(5) 0.0195(6) 0.0208(6) -0.0059(5) -0.0024(4) -0.0041(5)
C07 0.0163(7) 0.0144(8) 0.0131(7) -0.0018(6) 0.0028(5) -0.0069(6)
C08 0.0146(7) 0.0147(8) 0.0145(7) -0.0046(6) 0.0020(5) -0.0064(6)
C1J 0.0177(7) 0.0131(7) 0.0152(7) -0.0042(6) -0.0002(6) -0.0054(6)
C2J 0.0166(7) 0.0204(9) 0.0203(8) -0.0067(7) 0.0009(6) -0.0057(7)
C3J 0.0195(8) 0.0187(9) 0.0219(8) -0.0036(7) -0.0049(6) -0.0019(7)
C4J 0.0287(9) 0.0209(9) 0.0156(8) -0.0014(7) -0.0019(6) -0.0073(7)
C5J 0.0221(8) 0.0245(9) 0.0178(8) -0.0031(7) 0.0025(6) -0.0084(7)
C6J 0.0166(7) 0.0192(8) 0.0184(8) -0.0038(7) -0.0002(6) -0.0055(7)
C1K 0.0129(7) 0.0160(8) 0.0167(7) -0.0042(6) 0.0014(5) -0.0052(6)
C2K 0.0211(8) 0.0171(8) 0.0179(8) -0.0039(7) 0.0011(6) -0.0069(7)
C3K 0.0246(8) 0.0242(9) 0.0180(8) -0.0044(7) -0.0025(6) -0.0087(7)
C4K 0.0256(9) 0.0270(10) 0.0231(9) -0.0111(8) -0.0006(7) -0.0132(8)
C5K 0.0274(9) 0.0205(9) 0.0245(9) -0.0059(7) 0.0010(7) -0.0135(8)
C6K 0.0182(7) 0.0189(8) 0.0169(7) -0.0039(6) 0.0010(6) -0.0085(7)
C1L 0.0161(7) 0.0159(8) 0.0164(7) -0.0020(6) 0.0004(6) -0.0065(6)
C2L 0.0216(8) 0.0252(9) 0.0292(9) -0.0138(8) 0.0076(7) -0.0118(7)
C3L 0.0216(8) 0.0313(10) 0.0286(9) -0.0156(8) 0.0089(7) -0.0099(8)
C4L 0.0164(8) 0.0273(10) 0.0294(9) -0.0039(8) 0.0056(7) -0.0088(7)
C5L 0.0205(8) 0.0270(10) 0.0443(11) -0.0128(9) 0.0055(8) -0.0136(8)
C6L 0.0202(8) 0.0266(10) 0.0347(10) -0.0156(8) 0.0069(7) -0.0117(7)
O51 0.0189(6) 0.0192(6) 0.0404(8) -0.0107(6) 0.0018(5) -0.0096(5)
O52 0.0282(7) 0.0338(8) 0.0240(6) -0.0074(6) 0.0059(5) -0.0223(6)
C09 0.0179(7) 0.0156(8) 0.0211(8) 0.0021(7) -0.0074(6) -0.0078(6)
C10 0.0141(7) 0.0146(8) 0.0197(8) -0.0015(6) -0.0021(6) -0.0065(6)
C1M 0.0145(7) 0.0160(8) 0.0200(8) -0.0049(6) -0.0017(6) -0.0059(6)
C2M 0.0178(7) 0.0187(8) 0.0220(8) -0.0040(7) -0.0011(6) -0.0079(7)
C3M 0.0161(8) 0.0242(9) 0.0277(9) -0.0071(8) -0.0014(6) -0.0071(7)
C4M 0.0187(8) 0.0236(9) 0.0278(9) -0.0088(8) -0.0062(7) -0.0030(7)
C5M 0.0247(8) 0.0179(9) 0.0209(8) -0.0007(7) -0.0062(7) -0.0058(7)
C6M 0.0189(8) 0.0183(8) 0.0200(8) -0.0026(7) -0.0020(6) -0.0078(7)
C1N 0.0133(7) 0.0199(8) 0.0207(8) -0.0001(7) -0.0037(6) -0.0079(6)
C2N 0.0166(7) 0.0200(9) 0.0236(8) -0.0016(7) -0.0017(6) -0.0083(7)
C3N 0.0209(8) 0.0264(10) 0.0290(10) 0.0053(8) -0.0035(7) -0.0110(8)
C4N 0.0194(8) 0.0401(12) 0.0220(9) 0.0046(8) -0.0038(7) -0.0139(8)
C5N 0.0205(8) 0.0372(11) 0.0233(9) -0.0084(8) -0.0020(7) -0.0105(8)
C6N 0.0213(8) 0.0243(9) 0.0243(9) -0.0038(7) -0.0034(7) -0.0098(7)
C1O 0.0176(7) 0.0142(8) 0.0207(8) -0.0006(6) 0.0025(6) -0.0082(6)
C2O 0.0183(8) 0.0185(9) 0.0267(9) 0.0006(7) 0.0022(6) -0.0089(7)
C3O 0.0207(8) 0.0191(9) 0.0353(10) -0.0029(8) 0.0065(7) -0.0047(7)
C4O 0.0302(10) 0.0218(9) 0.0331(10) -0.0104(8) 0.0114(8) -0.0081(8)
C5O 0.0301(9) 0.0245(10) 0.0270(9) -0.0085(8) 0.0052(7) -0.0134(8)
C6O 0.0189(8) 0.0189(8) 0.0254(9) -0.0033(7) 0.0021(6) -0.0083(7)
O61 0.0273(6) 0.0189(6) 0.0155(6) -0.0037(5) -0.0043(5) -0.0089(5)
O62 0.0320(7) 0.0281(7) 0.0144(6) -0.0016(5) -0.0024(5) -0.0169(6)
C11 0.0132(7) 0.0201(8) 0.0147(7) -0.0048(6) -0.0008(5) -0.0054(6)
C12 0.0161(7) 0.0183(8) 0.0116(7) -0.0041(6) -0.0003(5) -0.0064(6)
C1P 0.0157(7) 0.0225(9) 0.0113(7) -0.0038(6) 0.0008(5) -0.0046(6)
C2P 0.0164(7) 0.0330(10) 0.0141(7) -0.0022(7) 0.0008(6) -0.0096(7)
C3P 0.0163(8) 0.0466(12) 0.0167(8) 0.0004(8) -0.0003(6) -0.0076(8)
C4P 0.0244(9) 0.0348(12) 0.0216(9) 0.0029(8) -0.0016(7) 0.0037(8)
C5P 0.0410(11) 0.0231(10) 0.0240(9) -0.0014(8) -0.0018(8) -0.0044(9)
C6P 0.0299(9) 0.0239(9) 0.0178(8) -0.0038(7) -0.0029(7) -0.0081(8)
C1Q 0.0184(7) 0.0214(8) 0.0132(7) -0.0020(6) -0.0044(6) -0.0089(7)
C2Q 0.0215(8) 0.0227(9) 0.0154(7) -0.0036(7) -0.0020(6) -0.0093(7)
C3Q 0.0300(9) 0.0222(9) 0.0196(8) -0.0054(7) -0.0039(7) -0.0113(8)
C4Q 0.0332(10) 0.0258(10) 0.0228(9) -0.0004(7) -0.0055(7) -0.0173(8)
C5Q 0.0273(9) 0.0327(10) 0.0210(8) -0.0024(8) -0.0006(7) -0.0192(8)
C6Q 0.0208(8) 0.0272(9) 0.0173(8) -0.0045(7) -0.0006(6) -0.0116(7)
C1R 0.0164(7) 0.0189(8) 0.0164(7) -0.0060(6) 0.0009(6) -0.0077(6)
C2R 0.0201(8) 0.0272(9) 0.0163(8) -0.0056(7) 0.0011(6) -0.0090(7)
C3R 0.0259(9) 0.0373(11) 0.0199(8) -0.0065(8) 0.0066(7) -0.0135(8)
C4R 0.0194(8) 0.0327(11) 0.0305(10) -0.0075(8) 0.0061(7) -0.0105(8)
C5R 0.0162(8) 0.0230(9) 0.0299(9) -0.0049(8) -0.0020(7) -0.0062(7)
C6R 0.0181(7) 0.0208(9) 0.0183(8) -0.0019(7) -0.0011(6) -0.0080(7)
N1 0.0309(8) 0.0241(8) 0.0202(7) -0.0046(6) -0.0007(6) -0.0147(7)
C1S 0.0222(8) 0.0280(10) 0.0282(9) -0.0052(8) -0.0019(7) -0.0127(8)
C2S 0.0313(11) 0.0443(14) 0.0668(17) -0.0319(13) 0.0119(11) -0.0080(10)
N2 0.0643(17) 0.0327(13) 0.144(3) -0.0139(16) 0.0603(18) -0.0110(12)
C1T 0.0356(12) 0.0350(13) 0.0608(16) -0.0165(12) 0.0239(11) -0.0115(10)
C2T 0.0483(14) 0.0354(13) 0.0435(13) -0.0029(11) 0.0131(11) -0.0080(11)
N3 0.0432(11) 0.0393(11) 0.0463(11) -0.0119(10) 0.0063(9) -0.0221(9)
C1U 0.0268(9) 0.0304(11) 0.0372(11) -0.0041(9) -0.0010(8) -0.0169(9)
C2U 0.0282(10) 0.0352(11) 0.0389(11) -0.0103(9) 0.0015(8) -0.0178(9)
N4 0.0656(16) 0.0476(14) 0.0485(13) -0.0169(11) -0.0103(12) 0.0039(12)
C1V 0.0569(15) 0.0327(12) 0.0303(11) -0.0094(10) 0.0069(11) -0.0091(11)
C2V 0.0552(16) 0.0485(16) 0.0568(16) -0.0212(13) 0.0090(13) -0.0229(13)

loop_
_atom_type_symbol
_atom_type_description
_atom_type_scat_dispersion_real
_atom_type_scat_dispersion_imag
_atom_type_scat_source
C C 0.0033 0.0016 'International Tables Vol C Tables 4.2.6.8 and 6.1.1.4'
H H 0.0000 0.0000 'International Tables Vol C Tables 4.2.6.8 and 6.1.1.4'
N N 0.0061 0.0033 'International Tables Vol C Tables 4.2.6.8 and 6.1.1.4'
O O 0.0106 0.0060 'International Tables Vol C Tables 4.2.6.8 and 6.1.1.4'
K K 0.2009 0.2494 'International Tables Vol C Tables 4.2.6.8 and 6.1.1.4'
Zn Zn 0.2839 1.4301 'International Tables Vol C Tables 4.2.6.8 and 6.1.1.4'

loop_
_geom_angle_atom_site_label_1
_geom_angle_atom_site_label_2
_geom_angle_atom_site_label_3
_geom_angle
_geom_angle_site_symmetry_1
_geom_angle_site_symmetry_3
_geom_angle_publ_flag
O41 Zn1 O11 92.08(6) . . ?
O41 Zn1 O21 93.14(6) . . ?
O11 Zn1 O21 137.57(5) . . ?
O41 Zn1 O01 105.28(5) . . ?
O11 Zn1 O01 107.43(6) . . ?
O21 Zn1 O01 111.62(6) . . ?
O41 Zn1 N1 169.74(5) . . ?
O11 Zn1 N1 83.01(6) . . ?
O21 Zn1 N1 84.57(6) . . ?
O01 Zn1 N1 84.83(6) . . ?
O12 Zn2 O51 104.90(6) . . ?
O12 Zn2 O01 108.48(5) . . ?
O51 Zn2 O01 130.24(5) . . ?
O12 Zn2 O31 112.92(6) . . ?
O51 Zn2 O31 96.39(6) . . ?
O01 Zn2 O31 103.18(6) . . ?
O61 Zn3 O32 107.95(6) . . ?
O61 Zn3 O22 99.42(6) . . ?
O32 Zn3 O22 112.47(6) . . ?
O61 Zn3 O01 118.71(6) . . ?
O32 Zn3 O01 110.16(6) . . ?
O22 Zn3 O01 107.78(6) . . ?
O42 K1 O52 72.08(4) . . ?
O42 K1 O62 75.74(5) . . ?
O52 K1 O62 73.08(5) . . ?
O42 K1 C2O 105.19(5) . . ?
O52 K1 C2O 54.97(5) . . ?
O62 K1 C2O 123.15(5) . . ?
O42 K1 C1O 120.19(5) . . ?
O52 K1 C1O 52.91(4) . . ?
O62 K1 C1O 105.09(5) . . ?
C2O K1 C1O 24.90(4) . . ?
O42 K1 C1Q 104.70(5) . . ?
O52 K1 C1Q 122.75(5) . . ?
O62 K1 C1Q 52.03(5) . . ?
C2O K1 C1Q 146.51(5) . . ?
C1O K1 C1Q 122.73(5) . . ?
O42 K1 C2Q 106.39(5) . . ?
O52 K1 C2Q 146.73(5) . . ?
O62 K1 C2Q 74.41(5) . . ?
C2O K1 C2Q 147.00(5) . . ?
C1O K1 C2Q 132.02(5) . . ?
C1Q K1 C2Q 24.10(5) . . ?
O42 K1 C2K 55.86(4) . . ?
O52 K1 C2K 121.39(5) . . ?
O62 K1 C2K 113.34(5) . . ?
C2O K1 C2K 112.52(6) . . ?
C1O K1 C2K 136.97(5) . . ?
C1Q K1 C2K 96.64(5) . . ?
C2Q K1 C2K 78.42(6) . . ?
O42 K1 C3O 110.08(5) . . ?
O52 K1 C3O 77.89(6) . . ?
O62 K1 C3O 146.91(5) . . ?
C2O K1 C3O 24.11(5) . . ?
C1O K1 C3O 42.96(5) . . ?
C1Q K1 C3O 143.98(5) . . ?
C2Q K1 C3O 130.22(5) . . ?
C2K K1 C3O 95.14(6) . . ?
O42 K1 C6Q 123.04(5) . . ?
O52 K1 C6Q 109.93(5) . . ?
O62 K1 C6Q 53.44(5) . . ?
C2O K1 C6Q 122.43(5) . . ?
C1O K1 C6Q 98.38(5) . . ?
C1Q K1 C6Q 24.35(4) . . ?
C2Q K1 C6Q 41.79(5) . . ?
C2K K1 C6Q 119.62(5) . . ?
C3O K1 C6Q 126.32(5) . . ?
O42 K1 C6O 144.07(4) . . ?
O52 K1 C6O 74.87(5) . . ?
O62 K1 C6O 107.64(5) . . ?
C2O K1 C6O 42.06(5) . . ?
C1O K1 C6O 23.89(4) . . ?
C1Q K1 C6O 104.76(5) . . ?
C2Q K1 C6O 108.93(5) . . ?
C2K K1 C6O 138.74(5) . . ?
C3O K1 C6O 48.30(5) . . ?
C6Q K1 C6O 81.45(5) . . ?
O42 K1 C3Q 125.40(5) . . ?
O52 K1 C3Q 155.68(5) . . ?
O62 K1 C3Q 93.79(5) . . ?
C2O K1 C3Q 123.95(5) . . ?
C1O K1 C3Q 114.32(5) . . ?
C1Q K1 C3Q 41.89(5) . . ?
C2Q K1 C3Q 23.64(4) . . ?
C2K K1 C3Q 82.41(5) . . ?
C3O K1 C3Q 106.89(6) . . ?
C6Q K1 C3Q 47.63(5) . . ?
C6O K1 C3Q 90.44(5) . . ?
Zn3 O01 Zn2 113.85(6) . . ?
Zn3 O01 Zn1 108.52(6) . . ?
Zn2 O01 Zn1 111.22(6) . . ?
Zn3 O01 H01 110.8(13) . . ?
Zn2 O01 H01 111.9(14) . . ?
Zn1 O01 H01 99.7(14) . . ?
C01 O11 Zn1 131.35(11) . . ?
C01 O12 Zn2 133.42(11) . . ?
O11 C01 O12 125.58(15) . . ?
O11 C01 C02 118.33(14) . . ?
O12 C01 C02 116.04(14) . . ?
C1A C02 C1B 111.92(13) . . ?
C1A C02 C1C 109.93(13) . . ?
C1B C02 C1C 110.26(14) . . ?
C1A C02 C01 106.35(14) . . ?
C1B C02 C01 108.31(13) . . ?
C1C C02 C01 109.97(13) . . ?
C2A C1A C6A 118.07(17) . . ?
C2A C1A C02 122.25(16) . . ?
C6A C1A C02 119.67(15) . . ?
C1A C2A C3A 120.54(18) . . ?
C1A C2A H2A 119.7 . . ?
C3A C2A H2A 119.7 . . ?
C4A C3A C2A 120.64(18) . . ?
C4A C3A H3A 119.7 . . ?
C2A C3A H3A 119.7 . . ?
C3A C4A C5A 119.46(19) . . ?
C3A C4A H4A 120.3 . . ?
C5A C4A H4A 120.3 . . ?
C6A C5A C4A 120.18(19) . . ?
C6A C5A H5A 119.9 . . ?
C4A C5A H5A 119.9 . . ?
C5A C6A C1A 121.11(17) . . ?
C5A C6A H6A 119.4 . . ?
C1A C6A H6A 119.4 . . ?
C6B C1B C2B 118.73(16) . . ?
C6B C1B C02 121.92(16) . . ?
C2B C1B C02 119.35(15) . . ?
C3B C2B C1B 120.78(19) . . ?
C3B C2B H2B 119.6 . . ?
C1B C2B H2B 119.6 . . ?
C4B C3B C2B 120.2(2) . . ?
C4B C3B H3B 119.9 . . ?
C2B C3B H3B 119.9 . . ?
C5B C4B C3B 120.03(18) . . ?
C5B C4B H4B 120.0 . . ?
C3B C4B H4B 120.0 . . ?
C4B C5B C6B 119.9(2) . . ?
C4B C5B H5B 120.0 . . ?
C6B C5B H5B 120.0 . . ?
C1B C6B C5B 120.3(2) . . ?
C1B C6B H6B 119.8 . . ?
C5B C6B H6B 119.8 . . ?
C2C C1C C6C 117.73(16) . . ?
C2C C1C C02 120.26(14) . . ?
C6C C1C C02 121.79(15) . . ?
C3C C2C C1C 121.41(16) . . ?
C3C C2C H2C 119.3 . . ?
C1C C2C H2C 119.3 . . ?
C4C C3C C2C 120.03(18) . . ?
C4C C3C H3C 120.0 . . ?
C2C C3C H3C 120.0 . . ?
C5C C4C C3C 119.34(17) . . ?
C5C C4C H4C 120.3 . . ?
C3C C4C H4C 120.3 . . ?
C4C C5C C6C 120.70(16) . . ?
C4C C5C H5C 119.7 . . ?
C6C C5C H5C 119.7 . . ?
C5C C6C C1C 120.77(17) . . ?
C5C C6C H6C 119.6 . . ?
C1C C6C H6C 119.6 . . ?
C03 O21 Zn1 124.94(11) . . ?
C03 O22 Zn3 136.00(11) . . ?
O21 C03 O22 126.02(15) . . ?
O21 C03 C04 117.67(14) . . ?
O22 C03 C04 116.05(15) . . ?
C1D C04 C1F 105.33(13) . . ?
C1D C04 C1E 112.57(13) . . ?
C1F C04 C1E 114.39(14) . . ?
C1D C04 C03 113.67(14) . . ?
C1F C04 C03 109.80(13) . . ?
C1E C04 C03 101.33(12) . . ?
C6D C1D C2D 117.61(16) . . ?
C6D C1D C04 124.81(15) . . ?
C2D C1D C04 117.39(16) . . ?
C3D C2D C1D 121.84(19) . . ?
C3D C2D H2D 119.1 . . ?
C1D C2D H2D 119.1 . . ?
C2D C3D C4D 119.85(19) . . ?
C2D C3D H3D 120.1 . . ?
C4D C3D H3D 120.1 . . ?
C3D C4D C5D 119.25(18) . . ?
C3D C4D H4D 120.4 . . ?
C5D C4D H4D 120.4 . . ?
C6D C5D C4D 120.71(19) . . ?
C6D C5D H5D 119.6 . . ?
C4D C5D H5D 119.6 . . ?
C5D C6D C1D 120.71(17) . . ?
C5D C6D H6D 119.6 . . ?
C1D C6D H6D 119.6 . . ?
C6E C1E C2E 117.97(15) . . ?
C6E C1E C04 123.20(15) . . ?
C2E C1E C04 118.53(14) . . ?
C3E C2E C1E 121.00(16) . . ?
C3E C2E H2E 119.5 . . ?
C1E C2E H2E 119.5 . . ?
C2E C3E C4E 120.36(17) . . ?
C2E C3E H3E 119.8 . . ?
C4E C3E H3E 119.8 . . ?
C5E C4E C3E 119.46(17) . . ?
C5E C4E H4E 120.3 . . ?
C3E C4E H4E 120.3 . . ?
C4E C5E C6E 120.27(16) . . ?
C4E C5E H5E 119.9 . . ?
C6E C5E H5E 119.9 . . ?
C1E C6E C5E 120.93(17) . . ?
C1E C6E H6E 119.5 . . ?
C5E C6E H6E 119.5 . . ?
C2F C1F C6F 118.35(16) . . ?
C2F C1F C04 123.18(15) . . ?
C6F C1F C04 118.32(16) . . ?
C1F C2F C3F 120.72(17) . . ?
C1F C2F H2F 119.6 . . ?
C3F C2F H2F 119.6 . . ?
C4F C3F C2F 120.36(19) . . ?
C4F C3F H3F 119.8 . . ?
C2F C3F H3F 119.8 . . ?
C3F C4F C5F 119.32(18) . . ?
C3F C4F H4F 120.3 . . ?
C5F C4F H4F 120.3 . . ?
C6F C5F C4F 120.29(18) . . ?
C6F C5F H5F 119.9 . . ?
C4F C5F H5F 119.9 . . ?
C5F C6F C1F 120.95(18) . . ?
C5F C6F H6F 119.5 . . ?
C1F C6F H6F 119.5 . . ?
C05 O31 Zn2 132.49(11) . . ?
C05 O32 Zn3 125.73(11) . . ?
O31 C05 O32 125.04(15) . . ?
O31 C05 C06 119.54(14) . . ?
O32 C05 C06 115.36(14) . . ?
C1I C06 C1G 114.48(14) . . ?
C1I C06 C1H 105.72(12) . . ?
C1G C06 C1H 112.58(13) . . ?
C1I C06 C05 109.56(13) . . ?
C1G C06 C05 102.10(12) . . ?
C1H C06 C05 112.55(13) . . ?
C6G C1G C2G 118.07(16) . . ?
C6G C1G C06 122.24(15) . . ?
C2G C1G C06 119.49(15) . . ?
C3G C2G C1G 121.21(18) . . ?
C3G C2G H2G 119.4 . . ?
C1G C2G H2G 119.4 . . ?
C4G C3G C2G 119.77(18) . . ?
C4G C3G H3G 120.1 . . ?
C2G C3G H3G 120.1 . . ?
C5G C4G C3G 119.76(17) . . ?
C5G C4G H4G 120.1 . . ?
C3G C4G H4G 120.1 . . ?
C4G C5G C6G 120.26(19) . . ?
C4G C5G H5G 119.9 . . ?
C6G C5G H5G 119.9 . . ?
C1G C6G C5G 120.87(17) . . ?
C1G C6G H6G 119.6 . . ?
C5G C6G H6G 119.6 . . ?
C6H C1H C2H 118.32(15) . . ?
C6H C1H C06 121.13(15) . . ?
C2H C1H C06 120.33(15) . . ?
C3H C2H C1H 120.74(17) . . ?
C3H C2H H2H 119.6 . . ?
C1H C2H H2H 119.6 . . ?
C4H C3H C2H 120.46(17) . . ?
C4H C3H H3H 119.8 . . ?
C2H C3H H3H 119.8 . . ?
C3H C4H C5H 119.45(16) . . ?
C3H C4H H4H 120.3 . . ?
C5H C4H H4H 120.3 . . ?
C4H C5H C6H 120.17(17) . . ?
C4H C5H H5H 119.9 . . ?
C6H C5H H5H 119.9 . . ?
C1H C6H C5H 120.70(17) . . ?
C1H C6H H6H 119.6 . . ?
C5H C6H H6H 119.6 . . ?
C6I C1I C2I 117.86(15) . . ?
C6I C1I C06 120.57(15) . . ?
C2I C1I C06 121.33(15) . . ?
C3I C2I C1I 121.18(17) . . ?
C3I C2I H2I 119.4 . . ?
C1I C2I H2I 119.4 . . ?
C4I C3I C2I 120.22(18) . . ?
C4I C3I H3I 119.9 . . ?
C2I C3I H3I 119.9 . . ?
C5I C4I C3I 119.21(17) . . ?
C5I C4I H4I 120.4 . . ?
C3I C4I H4I 120.4 . . ?
C4I C5I C6I 120.37(18) . . ?
C4I C5I H5I 119.8 . . ?
C6I C5I H5I 119.8 . . ?
C5I C6I C1I 121.08(17) . . ?
C5I C6I H6I 119.5 . . ?
C1I C6I H6I 119.5 . . ?
C07 O41 Zn1 123.15(11) . . ?
C07 O42 K1 144.34(11) . . ?
O42 C07 O41 124.89(16) . . ?
O42 C07 C08 119.82(14) . . ?
O41 C07 C08 115.16(14) . . ?
C1K C08 C1J 111.04(13) . . ?
C1K C08 C1L 107.98(13) . . ?
C1J C08 C1L 111.24(13) . . ?
C1K C08 C07 109.74(13) . . ?
C1J C08 C07 104.44(13) . . ?
C1L C08 C07 112.41(13) . . ?
C2J C1J C6J 118.56(15) . . ?
C2J C1J C08 122.73(15) . . ?
C6J C1J C08 118.71(14) . . ?
C1J C2J C3J 120.51(16) . . ?
C1J C2J H2J 119.7 . . ?
C3J C2J H2J 119.7 . . ?
C4J C3J C2J 120.39(16) . . ?
C4J C3J H3J 119.8 . . ?
C2J C3J H3J 119.8 . . ?
C3J C4J C5J 119.58(16) . . ?
C3J C4J H4J 120.2 . . ?
C5J C4J H4J 120.2 . . ?
C6J C5J C4J 120.20(16) . . ?
C6J C5J H5J 119.9 . . ?
C4J C5J H5J 119.9 . . ?
C5J C6J C1J 120.76(16) . . ?
C5J C6J H6J 119.6 . . ?
C1J C6J H6J 119.6 . . ?
C6K C1K C2K 117.92(15) . . ?
C6K C1K C08 123.29(14) . . ?
C2K C1K C08 118.55(14) . . ?
C6K C1K K1 94.45(10) . . ?
C2K C1K K1 70.88(10) . . ?
C08 C1K K1 108.05(10) . . ?
C3K C2K C1K 121.20(16) . . ?
C3K C2K K1 86.88(11) . . ?
C1K C2K K1 85.72(10) . . ?
C3K C2K H2K 119.4 . . ?
C1K C2K H2K 119.4 . . ?
K1 C2K H2K 97.6 . . ?
C2K C3K C4K 120.20(16) . . ?
C2K C3K H3K 119.9 . . ?
C4K C3K H3K 119.9 . . ?
C5K C4K C3K 119.38(16) . . ?
C5K C4K H4K 120.3 . . ?
C3K C4K H4K 120.3 . . ?
C4K C5K C6K 120.24(16) . . ?
C4K C5K H5K 119.9 . . ?
C6K C5K H5K 119.9 . . ?
C1K C6K C5K 121.06(16) . . ?
C1K C6K H6K 119.5 . . ?
C5K C6K H6K 119.5 . . ?
C2L C1L C6L 117.22(15) . . ?
C2L C1L C08 119.72(14) . . ?
C6L C1L C08 122.98(15) . . ?
C1L C2L C3L 121.67(16) . . ?
C1L C2L H2L 119.2 . . ?
C3L C2L H2L 119.2 . . ?
C4L C3L C2L 120.16(17) . . ?
C4L C3L H3L 119.9 . . ?
C2L C3L H3L 119.9 . . ?
C5L C4L C3L 119.11(16) . . ?
C5L C4L H4L 120.4 . . ?
C3L C4L H4L 120.4 . . ?
C4L C5L C6L 120.87(17) . . ?
C4L C5L H5L 119.6 . . ?
C6L C5L H5L 119.6 . . ?
C1L C6L C5L 120.93(18) . . ?
C1L C6L H6L 119.5 . . ?
C5L C6L H6L 119.5 . . ?
C09 O51 Zn2 105.69(11) . . ?
C09 O52 K1 129.50(11) . . ?
O52 C09 O51 122.12(15) . . ?
O52 C09 C10 121.18(16) . . ?
O51 C09 C10 116.69(15) . . ?
C1O C10 C1M 110.67(13) . . ?
C1O C10 C1N 110.87(14) . . ?
C1M C10 C1N 109.65(13) . . ?
C1O C10 C09 108.04(13) . . ?
C1M C10 C09 107.61(13) . . ?
C1N C10 C09 109.94(13) . . ?
C2M C1M C6M 118.54(15) . . ?
C2M C1M C10 120.64(15) . . ?
C6M C1M C10 120.65(14) . . ?
C1M C2M C3M 120.88(16) . . ?
C1M C2M H2M 119.6 . . ?
C3M C2M H2M 119.6 . . ?
C4M C3M C2M 120.15(16) . . ?
C4M C3M H3M 119.9 . . ?
C2M C3M H3M 119.9 . . ?
C3M C4M C5M 119.59(16) . . ?
C3M C4M H4M 120.2 . . ?
C5M C4M H4M 120.2 . . ?
C4M C5M C6M 120.21(16) . . ?
C4M C5M H5M 119.9 . . ?
C6M C5M H5M 119.9 . . ?
C1M C6M C5M 120.62(16) . . ?
C1M C6M H6M 119.7 . . ?
C5M C6M H6M 119.7 . . ?
C2N C1N C6N 118.08(16) . . ?
C2N C1N C10 121.08(16) . . ?
C6N C1N C10 120.64(16) . . ?
C1N C2N C3N 120.90(18) . . ?
C1N C2N H2N 119.6 . . ?
C3N C2N H2N 119.6 . . ?
C4N C3N C2N 120.34(18) . . ?
C4N C3N H3N 119.8 . . ?
C2N C3N H3N 119.8 . . ?
C3N C4N C5N 119.27(18) . . ?
C3N C4N H4N 120.4 . . ?
C5N C4N H4N 120.4 . . ?
C4N C5N C6N 120.54(19) . . ?
C4N C5N H5N 119.7 . . ?
C6N C5N H5N 119.7 . . ?
C5N C6N C1N 120.87(18) . . ?
C5N C6N H6N 119.6 . . ?
C1N C6N H6N 119.6 . . ?
C6O C1O C2O 117.89(17) . . ?
C6O C1O C10 122.77(15) . . ?
C2O C1O C10 119.34(15) . . ?
C6O C1O K1 84.37(10) . . ?
C2O C1O K1 75.93(10) . . ?
C10 C1O K1 108.87(10) . . ?
C3O C2O C1O 121.30(18) . . ?
C3O C2O K1 82.54(11) . . ?
C1O C2O K1 79.17(10) . . ?
C3O C2O H2O 119.4 . . ?
C1O C2O H2O 119.4 . . ?
K1 C2O H2O 108.9 . . ?
C2O C3O C4O 120.24(18) . . ?
C2O C3O K1 73.35(11) . . ?
C4O C3O K1 84.27(12) . . ?
C2O C3O H3O 119.9 . . ?
C4O C3O H3O 119.9 . . ?
K1 C3O H3O 112.8 . . ?
C5O C4O C3O 119.46(18) . . ?
C5O C4O K1 80.79(12) . . ?
C3O C4O K1 72.29(11) . . ?
C5O C4O H4O 120.3 . . ?
C3O C4O H4O 120.3 . . ?
K1 C4O H4O 117.4 . . ?
C4O C5O C6O 120.23(18) . . ?
C4O C5O H5O 119.9 . . ?
C6O C5O H5O 119.9 . . ?
C1O C6O C5O 120.86(17) . . ?
C1O C6O K1 71.74(9) . . ?
C5O C6O K1 83.12(10) . . ?
C1O C6O H6O 119.6 . . ?
C5O C6O H6O 119.6 . . ?
K1 C6O H6O 116.0 . . ?
C11 O61 Zn3 114.94(11) . . ?
C11 O62 K1 129.78(12) . . ?
O62 C11 O61 124.36(15) . . ?
O62 C11 C12 120.65(15) . . ?
O61 C11 C12 114.88(14) . . ?
C1Q C12 C1R 110.91(14) . . ?
C1Q C12 C1P 112.11(13) . . ?
C1R C12 C1P 110.55(13) . . ?
C1Q C12 C11 107.84(13) . . ?
C1R C12 C11 105.25(12) . . ?
C1P C12 C11 109.93(13) . . ?
C2P C1P C6P 118.02(17) . . ?
C2P C1P C12 122.07(16) . . ?
C6P C1P C12 119.89(14) . . ?
C1P C2P C3P 120.64(18) . . ?
C1P C2P H2P 119.7 . . ?
C3P C2P H2P 119.7 . . ?
C4P C3P C2P 120.58(18) . . ?
C4P C3P H3P 119.7 . . ?
C2P C3P H3P 119.7 . . ?
C3P C4P C5P 119.38(19) . . ?
C3P C4P H4P 120.3 . . ?
C5P C4P H4P 120.3 . . ?
C4P C5P C6P 120.4(2) . . ?
C4P C5P H5P 119.8 . . ?
C6P C5P H5P 119.8 . . ?
C5P C6P C1P 120.95(18) . . ?
C5P C6P H6P 119.5 . . ?
C1P C6P H6P 119.5 . . ?
C2Q C1Q C6Q 117.89(16) . . ?
C2Q C1Q C12 122.74(15) . . ?
C6Q C1Q C12 119.35(16) . . ?
C2Q C1Q K1 79.16(10) . . ?
C6Q C1Q K1 81.35(10) . . ?
C12 C1Q K1 108.05(9) . . ?
C1Q C2Q C3Q 121.17(16) . . ?
C1Q C2Q K1 76.74(10) . . ?
C3Q C2Q K1 83.84(10) . . ?
C1Q C2Q H2Q 119.4 . . ?
C3Q C2Q H2Q 119.4 . . ?
K1 C2Q H2Q 110.0 . . ?
C4Q C3Q C2Q 120.43(18) . . ?
C4Q C3Q K1 83.05(11) . . ?
C2Q C3Q K1 72.52(10) . . ?
C4Q C3Q H3Q 119.8 . . ?
C2Q C3Q H3Q 119.8 . . ?
K1 C3Q H3Q 115.1 . . ?
C3Q C4Q C5Q 119.21(17) . . ?
C3Q C4Q H4Q 120.4 . . ?
C5Q C4Q H4Q 120.4 . . ?
C6Q C5Q C4Q 120.67(17) . . ?
C6Q C5Q K1 72.71(10) . . ?
C4Q C5Q K1 80.52(11) . . ?
C6Q C5Q H5Q 119.7 . . ?
C4Q C5Q H5Q 119.7 . . ?
K1 C5Q H5Q 117.8 . . ?
C5Q C6Q C1Q 120.62(18) . . ?
C5Q C6Q K1 84.32(11) . . ?
C1Q C6Q K1 74.29(10) . . ?
C5Q C6Q H6Q 119.7 . . ?
C1Q C6Q H6Q 119.7 . . ?
K1 C6Q H6Q 111.9 . . ?
C2R C1R C6R 118.29(15) . . ?
C2R C1R C12 121.34(15) . . ?
C6R C1R C12 120.32(14) . . ?
C1R C2R C3R 120.99(17) . . ?
C1R C2R H2R 119.5 . . ?
C3R C2R H2R 119.5 . . ?
C4R C3R C2R 120.24(17) . . ?
C4R C3R H3R 119.9 . . ?
C2R C3R H3R 119.9 . . ?
C5R C4R C3R 119.18(17) . . ?
C5R C4R H4R 120.4 . . ?
C3R C4R H4R 120.4 . . ?
C4R C5R C6R 120.61(17) . . ?
C4R C5R H5R 119.7 . . ?
C6R C5R H5R 119.7 . . ?
C5R C6R C1R 120.68(16) . . ?
C5R C6R H6R 119.7 . . ?
C1R C6R H6R 119.7 . . ?
C1S N1 Zn1 173.84(15) . . ?
N1 C1S C2S 179.1(2) . . ?
C1S C2S H2S1 109.5 . . ?
C1S C2S H2S2 109.5 . . ?
H2S1 C2S H2S2 109.5 . . ?
C1S C2S H2S3 109.5 . . ?
H2S1 C2S H2S3 109.5 . . ?
H2S2 C2S H2S3 109.5 . . ?
N2 C1T C2T 179.7(4) . . ?
C1T C2T H2T1 109.5 . . ?
C1T C2T H2T2 109.5 . . ?
H2T1 C2T H2T2 109.5 . . ?
C1T C2T H2T3 109.5 . . ?
H2T1 C2T H2T3 109.5 . . ?
H2T2 C2T H2T3 109.5 . . ?
N3 C1U C2U 179.8(2) . . ?
C1U C2U H2U1 109.5 . . ?
C1U C2U H2U2 109.5 . . ?
H2U1 C2U H2U2 109.5 . . ?
C1U C2U H2U3 109.5 . . ?
H2U1 C2U H2U3 109.5 . . ?
H2U2 C2U H2U3 109.5 . . ?
N4 C1V C2V 179.4(3) . . ?
C1V C2V H2V1 109.5 . . ?
C1V C2V H2V2 109.5 . . ?
H2V1 C2V H2V2 109.5 . . ?
C1V C2V H2V3 109.5 . . ?
H2V1 C2V H2V3 109.5 . . ?
H2V2 C2V H2V3 109.5 . . ?
N51 C1W C2W 148.1(9) . . ?
C1W C2W H2W1 109.5 . . ?
C1W C2W H2W2 109.5 . . ?
H2W1 C2W H2W2 109.5 . . ?
C1W C2W H2W3 109.5 . . ?
H2W1 C2W H2W3 109.5 . . ?
H2W2 C2W H2W3 109.5 . . ?
N52 C3W C4W 163.5(15) . . ?
C3W C4W H4W1 109.5 . . ?
C3W C4W H4W2 109.5 . . ?
H4W1 C4W H4W2 109.5 . . ?
C3W C4W H4W3 109.5 . . ?
H4W1 C4W H4W3 109.5 . . ?
H4W2 C4W H4W3 109.5 . . ?
C2X1 C1X1 C1X1 129.8(11) . 2_577 ?
C2X1 C1X1 H1X1 104.8 . . ?
C1X1 C1X1 H1X1 104.8 2_577 . ?
C2X1 C1X1 H1X2 104.8 . . ?
C1X1 C1X1 H1X2 104.8 2_577 . ?
H1X1 C1X1 H1X2 105.8 . . ?
C1X1 C2X1 C3X1 136.3(11) . . ?
C1X1 C2X1 H2X1 103.1 . . ?
C3X1 C2X1 H2X1 103.1 . . ?
C1X1 C2X1 H2X2 103.1 . . ?
C3X1 C2X1 H2X2 103.1 . . ?
H2X1 C2X1 H2X2 105.1 . . ?
C2X1 C3X1 H3X1 109.5 . . ?
C2X1 C3X1 H3X2 109.5 . . ?
H3X1 C3X1 H3X2 109.5 . . ?
C2X1 C3X1 H3X3 109.5 . . ?
H3X1 C3X1 H3X3 109.5 . . ?
H3X2 C3X1 H3X3 109.5 . . ?
C1X2 C1X2 C2X2 132.9(12) 2_577 . ?
C1X2 C1X2 H1X3 104.0 2_577 . ?
C2X2 C1X2 H1X3 104.0 . . ?
C1X2 C1X2 H1X4 104.0 2_577 . ?
C2X2 C1X2 H1X4 104.0 . . ?
H1X3 C1X2 H1X4 105.5 . . ?
C1X2 C2X2 C3X2 123.7(10) . . ?
C1X2 C2X2 H2X3 106.4 . . ?
C3X2 C2X2 H2X3 106.4 . . ?
C1X2 C2X2 H2X4 106.4 . . ?
C3X2 C2X2 H2X4 106.4 . . ?
H2X3 C2X2 H2X4 106.5 . . ?
C2X2 C3X2 H3X4 109.5 . . ?
C2X2 C3X2 H3X5 109.5 . . ?
H3X4 C3X2 H3X5 109.5 . . ?
C2X2 C3X2 H3X6 109.5 . . ?
H3X4 C3X2 H3X6 109.5 . . ?
H3X5 C3X2 H3X6 109.5 . . ?
N6 C1Y C2Y 135.1(14) . . ?
C1Y C2Y H2Y1 109.5 . . ?
C1Y C2Y H2Y2 109.5 . . ?
H2Y1 C2Y H2Y2 109.5 . . ?
C1Y C2Y H2Y3 109.5 . . ?
H2Y1 C2Y H2Y3 109.5 . . ?
H2Y2 C2Y H2Y3 109.5 . . ?

loop_
_geom_bond_atom_site_label_1
_geom_bond_atom_site_label_2
_geom_bond_distance
_geom_bond_site_symmetry_2
_geom_bond_publ_flag
Zn1 O41 1.9827(14) . ?
Zn1 O11 1.9888(14) . ?
Zn1 O21 2.0036(14) . ?
Zn1 O01 2.0041(12) . ?
Zn1 N1 2.3045(19) . ?
Zn2 O12 1.9421(14) . ?
Zn2 O51 1.9548(13) . ?
Zn2 O01 1.9794(13) . ?
Zn2 O31 1.9990(15) . ?
Zn3 O61 1.9266(13) . ?
Zn3 O32 1.9484(14) . ?
Zn3 O22 1.9493(12) . ?
Zn3 O01 1.9608(15) . ?
K1 O42 2.6616(13) . ?
K1 O52 2.6969(16) . ?
K1 O62 2.7549(18) . ?
K1 C2O 3.233(2) . ?
K1 C1O 3.273(2) . ?
K1 C1Q 3.305(2) . ?
K1 C2Q 3.335(2) . ?
K1 C2K 3.336(2) . ?
K1 C3O 3.346(2) . ?
K1 C6Q 3.394(2) . ?
K1 C6O 3.430(2) . ?
K1 C3Q 3.476(2) . ?
O01 H01 0.8398(11) . ?
O11 C01 1.255(2) . ?
O12 C01 1.2613(19) . ?
C01 C02 1.564(2) . ?
C02 C1A 1.538(2) . ?
C02 C1B 1.544(2) . ?
C02 C1C 1.555(2) . ?
C1A C2A 1.391(2) . ?
C1A C6A 1.395(3) . ?
C2A C3A 1.396(3) . ?
C2A H2A 0.9500 . ?
C3A C4A 1.372(3) . ?
C3A H3A 0.9500 . ?
C4A C5A 1.386(3) . ?
C4A H4A 0.9500 . ?
C5A C6A 1.385(3) . ?
C5A H5A 0.9500 . ?
C6A H6A 0.9500 . ?
C1B C6B 1.391(3) . ?
C1B C2B 1.398(3) . ?
C2B C3B 1.386(2) . ?
C2B H2B 0.9500 . ?
C3B C4B 1.384(3) . ?
C3B H3B 0.9500 . ?
C4B C5B 1.383(4) . ?
C4B H4B 0.9500 . ?
C5B C6B 1.404(3) . ?
C5B H5B 0.9500 . ?
C6B H6B 0.9500 . ?
C1C C2C 1.398(3) . ?
C1C C6C 1.400(2) . ?
C2C C3C 1.391(3) . ?
C2C H2C 0.9500 . ?
C3C C4C 1.387(3) . ?
C3C H3C 0.9500 . ?
C4C C5C 1.385(3) . ?
C4C H4C 0.9500 . ?
C5C C6C 1.391(3) . ?
C5C H5C 0.9500 . ?
C6C H6C 0.9500 . ?
O21 C03 1.262(2) . ?
O22 C03 1.263(2) . ?
C03 C04 1.554(2) . ?
C04 C1D 1.535(2) . ?
C04 C1F 1.542(2) . ?
C04 C1E 1.545(2) . ?
C1D C6D 1.394(3) . ?
C1D C2D 1.399(2) . ?
C2D C3D 1.380(3) . ?
C2D H2D 0.9500 . ?
C3D C4D 1.387(3) . ?
C3D H3D 0.9500 . ?
C4D C5D 1.388(3) . ?
C4D H4D 0.9500 . ?
C5D C6D 1.388(3) . ?
C5D H5D 0.9500 . ?
C6D H6D 0.9500 . ?
C1E C6E 1.396(2) . ?
C1E C2E 1.401(2) . ?
C2E C3E 1.387(2) . ?
C2E H2E 0.9500 . ?
C3E C4E 1.393(3) . ?
C3E H3E 0.9500 . ?
C4E C5E 1.381(3) . ?
C4E H4E 0.9500 . ?
C5E C6E 1.398(3) . ?
C5E H5E 0.9500 . ?
C6E H6E 0.9500 . ?
C1F C2F 1.386(3) . ?
C1F C6F 1.402(2) . ?
C2F C3F 1.398(3) . ?
C2F H2F 0.9500 . ?
C3F C4F 1.384(3) . ?
C3F H3F 0.9500 . ?
C4F C5F 1.391(3) . ?
C4F H4F 0.9500 . ?
C5F C6F 1.382(3) . ?
C5F H5F 0.9500 . ?
C6F H6F 0.9500 . ?
O31 C05 1.252(2) . ?
O32 C05 1.268(2) . ?
C05 C06 1.558(2) . ?
C06 C1I 1.544(2) . ?
C06 C1G 1.544(2) . ?
C06 C1H 1.545(2) . ?
C1G C6G 1.389(2) . ?
C1G C2G 1.397(2) . ?
C2G C3G 1.391(3) . ?
C2G H2G 0.9500 . ?
C3G C4G 1.386(3) . ?
C3G H3G 0.9500 . ?
C4G C5G 1.382(3) . ?
C4G H4G 0.9500 . ?
C5G C6G 1.394(2) . ?
C5G H5G 0.9500 . ?
C6G H6G 0.9500 . ?
C1H C6H 1.391(2) . ?
C1H C2H 1.394(2) . ?
C2H C3H 1.391(2) . ?
C2H H2H 0.9500 . ?
C3H C4H 1.381(3) . ?
C3H H3H 0.9500 . ?
C4H C5H 1.385(3) . ?
C4H H4H 0.9500 . ?
C5H C6H 1.398(2) . ?
C5H H5H 0.9500 . ?
C6H H6H 0.9500 . ?
C1I C6I 1.392(2) . ?
C1I C2I 1.395(2) . ?
C2I C3I 1.388(2) . ?
C2I H2I 0.9500 . ?
C3I C4I 1.388(3) . ?
C3I H3I 0.9500 . ?
C4I C5I 1.385(3) . ?
C4I H4I 0.9500 . ?
C5I C6I 1.390(2) . ?
C5I H5I 0.9500 . ?
C6I H6I 0.9500 . ?
O41 C07 1.2680(19) . ?
O42 C07 1.2441(19) . ?
C07 C08 1.569(2) . ?
C08 C1K 1.540(2) . ?
C08 C1J 1.541(2) . ?
C08 C1L 1.551(2) . ?
C1J C2J 1.391(2) . ?
C1J C6J 1.403(2) . ?
C2J C3J 1.396(2) . ?
C2J H2J 0.9500 . ?
C3J C4J 1.382(3) . ?
C3J H3J 0.9500 . ?
C4J C5J 1.392(3) . ?
C4J H4J 0.9500 . ?
C5J C6J 1.384(2) . ?
C5J H5J 0.9500 . ?
C6J H6J 0.9500 . ?
C1K C6K 1.389(2) . ?
C1K C2K 1.402(2) . ?
C2K C3K 1.383(2) . ?
C2K H2K 0.9500 . ?
C3K C4K 1.392(3) . ?
C3K H3K 0.9500 . ?
C4K C5K 1.383(3) . ?
C4K H4K 0.9500 . ?
C5K C6K 1.396(2) . ?
C5K H5K 0.9500 . ?
C6K H6K 0.9500 . ?
C1L C2L 1.394(2) . ?
C1L C6L 1.396(2) . ?
C2L C3L 1.396(2) . ?
C2L H2L 0.9500 . ?
C3L C4L 1.380(3) . ?
C3L H3L 0.9500 . ?
C4L C5L 1.378(3) . ?
C4L H4L 0.9500 . ?
C5L C6L 1.396(2) . ?
C5L H5L 0.9500 . ?
C6L H6L 0.9500 . ?
O51 C09 1.271(2) . ?
O52 C09 1.242(2) . ?
C09 C10 1.561(2) . ?
C10 C1O 1.536(2) . ?
C10 C1M 1.543(2) . ?
C10 C1N 1.544(2) . ?
C1M C2M 1.394(2) . ?
C1M C6M 1.395(2) . ?
C2M C3M 1.394(2) . ?
C2M H2M 0.9500 . ?
C3M C4M 1.387(3) . ?
C3M H3M 0.9500 . ?
C4M C5M 1.389(3) . ?
C4M H4M 0.9500 . ?
C5M C6M 1.396(2) . ?
C5M H5M 0.9500 . ?
C6M H6M 0.9500 . ?
C1N C2N 1.393(2) . ?
C1N C6N 1.396(3) . ?
C2N C3N 1.394(3) . ?
C2N H2N 0.9500 . ?
C3N C4N 1.383(3) . ?
C3N H3N 0.9500 . ?
C4N C5N 1.385(3) . ?
C4N H4N 0.9500 . ?
C5N C6N 1.388(3) . ?
C5N H5N 0.9500 . ?
C6N H6N 0.9500 . ?
C1O C6O 1.396(2) . ?
C1O C2O 1.403(2) . ?
C2O C3O 1.378(3) . ?
C2O H2O 0.9500 . ?
C3O C4O 1.397(3) . ?
C3O H3O 0.9500 . ?
C4O C5O 1.381(3) . ?
C4O H4O 0.9500 . ?
C5O C6O 1.399(3) . ?
C5O H5O 0.9500 . ?
C6O H6O 0.9500 . ?
O61 C11 1.278(2) . ?
O62 C11 1.231(2) . ?
C11 C12 1.573(2) . ?
C12 C1Q 1.536(2) . ?
C12 C1R 1.545(2) . ?
C12 C1P 1.545(2) . ?
C1P C2P 1.396(2) . ?
C1P C6P 1.401(3) . ?
C2P C3P 1.398(3) . ?
C2P H2P 0.9500 . ?
C3P C4P 1.381(3) . ?
C3P H3P 0.9500 . ?
C4P C5P 1.386(3) . ?
C4P H4P 0.9500 . ?
C5P C6P 1.390(3) . ?
C5P H5P 0.9500 . ?
C6P H6P 0.9500 . ?
C1Q C2Q 1.387(3) . ?
C1Q C6Q 1.416(2) . ?
C2Q C3Q 1.402(2) . ?
C2Q H2Q 0.9500 . ?
C3Q C4Q 1.381(3) . ?
C3Q H3Q 0.9500 . ?
C4Q C5Q 1.393(3) . ?
C4Q H4Q 0.9500 . ?
C5Q C6Q 1.388(3) . ?
C5Q H5Q 0.9500 . ?
C6Q H6Q 0.9500 . ?
C1R C2R 1.387(2) . ?
C1R C6R 1.398(2) . ?
C2R C3R 1.396(2) . ?
C2R H2R 0.9500 . ?
C3R C4R 1.386(3) . ?
C3R H3R 0.9500 . ?
C4R C5R 1.385(3) . ?
C4R H4R 0.9500 . ?
C5R C6R 1.389(2) . ?
C5R H5R 0.9500 . ?
C6R H6R 0.9500 . ?
N1 C1S 1.129(3) . ?
C1S C2S 1.452(3) . ?
C2S H2S1 0.9800 . ?
C2S H2S2 0.9800 . ?
C2S H2S3 0.9800 . ?
N2 C1T 1.133(3) . ?
C1T C2T 1.441(3) . ?
C2T H2T1 0.9800 . ?
C2T H2T2 0.9800 . ?
C2T H2T3 0.9800 . ?
N3 C1U 1.140(3) . ?
C1U C2U 1.457(3) . ?
C2U H2U1 0.9800 . ?
C2U H2U2 0.9800 . ?
C2U H2U3 0.9800 . ?
N4 C1V 1.143(4) . ?
C1V C2V 1.435(4) . ?
C2V H2V1 0.9800 . ?
C2V H2V2 0.9800 . ?
C2V H2V3 0.9800 . ?
N51 C1W 1.100(7) . ?
C1W C2W 1.274(8) . ?
C2W H2W1 0.9800 . ?
C2W H2W2 0.9800 . ?
C2W H2W3 0.9800 . ?
N52 C3W 1.086(11) . ?
C3W C4W 1.441(11) . ?
C4W H4W1 0.9800 . ?
C4W H4W2 0.9800 . ?
C4W H4W3 0.9800 . ?
C1X1 C2X1 1.509(9) . ?
C1X1 C1X1 1.555(9) 2_577 ?
C1X1 H1X1 0.9900 . ?
C1X1 H1X2 0.9900 . ?
C2X1 C3X1 1.520(9) . ?
C2X1 H2X1 0.9900 . ?
C2X1 H2X2 0.9900 . ?
C3X1 H3X1 0.9800 . ?
C3X1 H3X2 0.9800 . ?
C3X1 H3X3 0.9800 . ?
C1X2 C1X2 1.528(10) 2_577 ?
C1X2 C2X2 1.550(9) . ?
C1X2 H1X3 0.9900 . ?
C1X2 H1X4 0.9900 . ?
C2X2 C3X2 1.583(9) . ?
C2X2 H2X3 0.9900 . ?
C2X2 H2X4 0.9900 . ?
C3X2 H3X4 0.9800 . ?
C3X2 H3X5 0.9800 . ?
C3X2 H3X6 0.9800 . ?
N6 C1Y 1.029(13) . ?
C1Y C2Y 1.496(9) . ?
C2Y H2Y1 0.9800 . ?
C2Y H2Y2 0.9800 . ?
C2Y H2Y3 0.9800 . ?

loop_
_geom_hbond_atom_site_label_D
_geom_hbond_atom_site_label_H
_geom_hbond_atom_site_label_A
_geom_hbond_distance_DH
_geom_hbond_distance_HA
_geom_hbond_distance_DA
_geom_hbond_angle_DHA
_geom_hbond_site_symmetry_A
O01 H01 O42 0.8398(11) 2.011(10) 2.781(2) 152.0(19) .
O01 H01 O62 0.8398(11) 2.557(19) 2.9670(18) 111.3(15) .
C2S H2S1 N4 0.98 2.52 3.347(4) 142.4 2_666
C2H H2H O31 0.95 2.52 2.848(2) 100.4 .
C2I H2I O32 0.95 2.53 2.905(2) 103.4 .
C3A H3A O31 0.95 2.57 3.465(2) 157.0 2_666
C6C H6C O12 0.95 2.26 2.909(3) 124.7 .
C6D H6D O21 0.95 2.37 2.939(2) 118.0 .
C6L H6L O41 0.95 2.21 2.863(2) 125.2 .
C6N H6N O51 0.95 2.30 2.879(2) 119.0 .
C6P H6P O61 0.95 2.33 2.834(2) 112.4 .
C6R H6R O42 0.95 2.48 3.381(3) 157.9 .
C2V H2V3 N3 0.98 2.51 3.295(4) 137.0 .
O01 H01 O42 0.8398(11) 2.011(10) 2.781(2) 152.0(19) .
O01 H01 O52 0.8398(11) 2.570(18) 2.9873(19) 111.9(15) .
O01 H01 O62 0.8398(11) 2.557(19) 2.9670(18) 111.3(15) .
C2S H2S1 N4 0.98 2.52 3.347(4) 142.4 2_666
C2V H2V3 N3 0.98 2.51 3.295(4) 137.0 .
